data_7230467
loop_
_publ_author_name
'Krylov, D. S.'
'Liu, F.'
'Brandenburg, A.'
'Spree, L.'
'Bon, V.'
'Kaskel, S.'
'Wolter, A. U. B.'
'B\"uchner, B'
'Avdoshenko, S. M.'
'Popov, A. A.'

_publ_section_title
;
 Magnetization relaxation in the single-ion magnet
 DySc<sub>2</sub>N@C<sub>80</sub>: quantum tunneling, magnetic dilution,
 and unconventional temperature dependence.
;
_journal_issue 17
_journal_name_full 'Physical chemistry chemical physics : PCCP'
_journal_page_first 11656
_journal_page_last 11672
_journal_paper_doi 10.1039/c8cp01608a
_journal_volume 20
_journal_year 2018
_chemical_formula_moiety ;DySc2NC80/Ni(OEP)/Toluene/Benzene;
_chemical_formula_sum 'C129.29 H58.28 Dy N5 Ni Sc2'
_chemical_formula_weight 1992.64
_chemical_name_common
;
DySc2N@Ih(7)-C80/Ni(OEP)/1.28Toluene/0.72Benzene
;
_chemical_name_systematic DySc2N@Ih(7)-C80/Ni(OEP)-P-1
_space_group_crystal_system triclinic
_space_group_IT_number 2
_space_group_name_Hall '-P 1'
_space_group_name_H-M_alt 'P -1'
_symmetry_space_group_name_Hall '-P 1'
_symmetry_space_group_name_H-M 'P -1'
_atom_sites_solution_hydrogens geom
_audit_creation_method SHELXL-2016/6
_audit_update_record
;
2017-11-27 deposited with the CCDC.
2018-04-10 downloaded from the CCDC.
;
_cell_angle_alpha 83.73(3)
_cell_angle_beta 84.16(3)
_cell_angle_gamma 60.60(3)
_cell_formula_units_Z 2
_cell_length_a 14.570(3)
_cell_length_b 14.680(3)
_cell_length_c 20.280(4)
_cell_measurement_reflns_used 24599
_cell_measurement_temperature 100(2)
_cell_measurement_theta_max 29.598
_cell_measurement_theta_min 1.058
_cell_volume 3750.6(17)
_computing_cell_refinement XDS
_computing_data_collection XDS
_computing_data_reduction XDS
_computing_structure_refinement 'SHELXL-2016/6 (Sheldrick, 2016)'
_computing_structure_solution 'SHELXT 2014/5 (Sheldrick, 2014)'
_diffrn_ambient_temperature 100(2)
_diffrn_measured_fraction_theta_full 0.774
_diffrn_measured_fraction_theta_max 0.652
_diffrn_measurement_device_type MAR225CCD
_diffrn_measurement_method 'phi scan'
_diffrn_radiation_type synchrotron
_diffrn_radiation_wavelength 0.896
_diffrn_reflns_av_R_equivalents 0.0444
_diffrn_reflns_av_unetI/netI 0.0676
_diffrn_reflns_Laue_measured_fraction_full 0.774
_diffrn_reflns_Laue_measured_fraction_max 0.652
_diffrn_reflns_limit_h_max 16
_diffrn_reflns_limit_h_min -17
_diffrn_reflns_limit_k_max 19
_diffrn_reflns_limit_k_min -19
_diffrn_reflns_limit_l_max 25
_diffrn_reflns_limit_l_min -25
_diffrn_reflns_number 24599
_diffrn_reflns_point_group_measured_fraction_full 0.774
_diffrn_reflns_point_group_measured_fraction_max 0.652
_diffrn_reflns_theta_full 32.520
_diffrn_reflns_theta_max 37.133
_diffrn_reflns_theta_min 2.333
_diffrn_source 'BESSY BL MX-14.3'
_exptl_absorpt_coefficient_mu 2.674
_exptl_absorpt_correction_type none
_exptl_crystal_colour black
_exptl_crystal_density_diffrn 1.764
_exptl_crystal_description block
_exptl_crystal_F_000 2010
_exptl_crystal_size_max 0.2
_exptl_crystal_size_mid 0.1
_exptl_crystal_size_min 0.1
_refine_diff_density_max 4.861
_refine_diff_density_min -2.160
_refine_diff_density_rms 0.267
_refine_ls_extinction_coef 0.037(4)
_refine_ls_extinction_expression Fc^*^=kFc[1+0.001xFc^2^\l^3^/sin(2\q)]^-1/4^
_refine_ls_extinction_method 'SHELXL-2016/6 (Sheldrick 2016)'
_refine_ls_goodness_of_fit_ref 1.064
_refine_ls_hydrogen_treatment constr
_refine_ls_matrix_type full
_refine_ls_number_parameters 1219
_refine_ls_number_reflns 12527
_refine_ls_number_restraints 1038
_refine_ls_restrained_S_all 1.036
_refine_ls_R_factor_all 0.1579
_refine_ls_R_factor_gt 0.1548
_refine_ls_shift/su_max 0.001
_refine_ls_shift/su_mean 0.000
_refine_ls_structure_factor_coef Fsqd
_refine_ls_weighting_details 'w=1/[\s^2^(Fo^2^)+(0.1948P)^2^+183.8349P] where P=(Fo^2^+2Fc^2^)/3'
_refine_ls_weighting_scheme calc
_refine_ls_wR_factor_gt 0.4272
_refine_ls_wR_factor_ref 0.4295
_reflns_Friedel_coverage 0.000
_reflns_number_gt 12023
_reflns_number_total 12527
_reflns_threshold_expression 'I > 2\s(I)'
_cod_data_source_file c8cp01608a2.cif
_cod_data_source_block shelx_CCDC1
_cod_depositor_comments 'Adding full bibliography for 7230466--7230467.cif.'
_cod_original_cell_volume 3750.6(16)
_cod_database_code 7230467
_shelx_shelxl_version_number 2016/6
_shelx_space_group_comment
;
The symmetry employed for this shelxl refinement is uniquely defined
by the following loop, which should always be used as a source of
symmetry information in preference to the above space-group names.
They are only intended as comments.
;

loop_
_space_group_symop_operation_xyz
'x, y, z'
'-x, -y, -z'

loop_
_atom_site_label
_atom_site_type_symbol
_atom_site_fract_x
_atom_site_fract_y
_atom_site_fract_z
_atom_site_U_iso_or_equiv
_atom_site_adp_type
_atom_site_occupancy
_atom_site_site_symmetry_order
_atom_site_calc_flag
_atom_site_refinement_flags_posn
_atom_site_refinement_flags_adp
_atom_site_refinement_flags_occupancy
_atom_site_disorder_assembly
_atom_site_disorder_group
Dy1A Dy 0.74578(10) 0.74389(9) 0.36646(6) 0.0370(5) Uani 0.817(5) 1 d . . P A 1
Sc1A Sc 0.5205(4) 0.7801(4) 0.2828(2) 0.0320(10) Uani 0.817(5) 1 d . . P A 1
Sc2A Sc 0.7306(3) 0.5498(2) 0.27930(16) 0.0326(8) Uani 1 1 d . . . A 1
N1 N 0.6718(10) 0.6902(8) 0.3118(5) 0.018(2) Uani 1 1 d . . . A 1
Dy1B Dy 0.5426(4) 0.8154(4) 0.2940(3) 0.0321(19) Uani 0.183(5) 1 d . . P A 2
Sc1B Sc 0.7182(12) 0.7256(10) 0.3936(8) 0.012(3) Uani 0.183(5) 1 d . U P A 2
C1A C 0.5748(14) 0.7391(14) 0.1278(7) 0.032(3) Uani 1 1 d . U . A 1
C2A C 0.5266(15) 0.8460(14) 0.1440(8) 0.036(3) Uani 1 1 d . U . A 1
C3A C 0.6081(15) 0.8734(14) 0.1397(8) 0.036(3) Uani 1 1 d . U . A 1
C4A C 0.7069(15) 0.7836(14) 0.1188(7) 0.034(3) Uani 1 1 d . U . A 1
C5A C 0.6832(14) 0.6983(14) 0.1138(7) 0.033(3) Uani 1 1 d . U . A 1
C6A C 0.7624(14) 0.5933(14) 0.1290(7) 0.033(3) Uani 1 1 d . U . A 1
C7A C 0.8607(14) 0.5717(14) 0.1479(8) 0.035(3) Uani 1 1 d . U . A 1
C8A C 0.8815(14) 0.6580(14) 0.1552(8) 0.034(3) Uani 1 1 d . U . A 1
C9A C 0.8014(15) 0.7682(14) 0.1413(8) 0.034(3) Uani 1 1 d . U . A 1
C10A C 0.8017(16) 0.8403(14) 0.1805(9) 0.037(3) Uani 1 1 d . U . A 1
C11A C 0.7025(16) 0.9312(13) 0.1996(9) 0.036(3) Uani 1 1 d . U . A 1
C12A C 0.6073(15) 0.9442(12) 0.1817(8) 0.034(3) Uani 1 1 d . U . A 1
C13A C 0.5168(14) 0.9908(12) 0.2268(8) 0.032(3) Uani 1 1 d . U . A 1
C14A C 0.4286(14) 0.9681(12) 0.2308(8) 0.032(3) Uani 1 1 d . U . A 1
C15A C 0.4344(14) 0.8920(14) 0.1899(8) 0.036(3) Uani 1 1 d . U . A 1
C16A C 0.3925(13) 0.8252(13) 0.2170(8) 0.031(3) Uani 1 1 d . U . A 1
C17A C 0.4438(14) 0.7178(14) 0.2056(8) 0.032(3) Uani 1 1 d . U . A 1
C18A C 0.5393(14) 0.6691(14) 0.1615(7) 0.032(3) Uani 1 1 d . U . A 1
C19A C 0.6130(14) 0.5650(12) 0.1760(7) 0.027(2) Uani 1 1 d . U . A 1
C20A C 0.6053(15) 0.5021(13) 0.2315(8) 0.032(3) Uani 1 1 d . U . A 1
C21A C 0.5174(14) 0.5476(12) 0.2805(8) 0.027(2) Uani 1 1 d . U . A 1
C22A C 0.4401(13) 0.6554(12) 0.2626(8) 0.026(2) Uani 1 1 d . U . A 1
C23A C 0.3806(12) 0.7257(11) 0.3149(7) 0.022(2) Uani 1 1 d . U . A 1
C24A C 0.3491(13) 0.8324(12) 0.2865(8) 0.028(3) Uani 1 1 d . U . A 1
C25A C 0.3509(13) 0.9049(13) 0.3296(8) 0.030(3) Uani 1 1 d . U . A 1
C26A C 0.3757(13) 0.8677(12) 0.3984(7) 0.028(3) Uani 1 1 d . U . A 1
C27A C 0.3973(13) 0.7659(12) 0.4249(7) 0.025(2) Uani 1 1 d . U . A 1
C28A C 0.4056(13) 0.6905(12) 0.3818(7) 0.027(2) Uani 1 1 d . U . A 1
C29A C 0.4773(14) 0.5858(12) 0.3977(8) 0.028(2) Uani 1 1 d . U . A 1
C30A C 0.5339(14) 0.5141(12) 0.3465(8) 0.028(2) Uani 1 1 d . U . A 1
C31A C 0.6400(15) 0.4382(12) 0.3675(8) 0.030(2) Uani 1 1 d . U . A 1
C32A C 0.6464(15) 0.4655(12) 0.4296(9) 0.032(3) Uani 1 1 d . U . A 1
C33A C 0.5488(14) 0.5552(12) 0.4506(8) 0.029(2) Uani 1 1 d . U . A 1
C34A C 0.5492(15) 0.6277(13) 0.4894(7) 0.032(3) Uani 1 1 d . U . A 1
C35A C 0.6445(14) 0.6111(14) 0.5119(7) 0.032(3) Uani 1 1 d . U . A 1
C36A C 0.7441(15) 0.5176(14) 0.4932(8) 0.035(3) Uani 1 1 d . U . A 1
C37A C 0.7458(15) 0.4483(13) 0.4507(8) 0.034(3) Uani 1 1 d . U . A 1
C38A C 0.8337(14) 0.4021(12) 0.4032(8) 0.033(3) Uani 1 1 d . U . A 1
C39A C 0.8221(15) 0.3766(12) 0.3401(9) 0.034(3) Uani 1 1 d . U . A 1
C40A C 0.7253(15) 0.3930(11) 0.3208(8) 0.030(3) Uani 1 1 d . U . A 1
C41A C 0.7054(15) 0.4195(12) 0.2503(8) 0.033(3) Uani 1 1 d . U . A 1
C42A C 0.7835(14) 0.4307(12) 0.2040(8) 0.030(3) Uani 1 1 d . U . A 1
C43A C 0.8827(14) 0.4159(12) 0.2284(8) 0.033(3) Uani 1 1 d . U . A 1
C44A C 0.9021(14) 0.3891(12) 0.2943(8) 0.033(3) Uani 1 1 d . U . A 1
C45A C 0.9549(13) 0.4241(12) 0.3312(8) 0.029(3) Uani 1 1 d . U . A 1
C46A C 0.9133(14) 0.4316(13) 0.3997(8) 0.033(3) Uani 1 1 d . U . A 1
C47A C 0.9101(14) 0.5070(14) 0.4392(8) 0.034(3) Uani 1 1 d . U . A 1
C48A C 0.8227(14) 0.5503(14) 0.4890(7) 0.032(3) Uani 1 1 d . U . A 1
C49A C 0.7765(14) 0.6556(14) 0.5043(7) 0.033(3) Uani 1 1 d . U . A 1
C50A C 0.6665(14) 0.6938(14) 0.5189(7) 0.032(3) Uani 1 1 d . U . A 1
C51A C 0.5896(15) 0.7994(14) 0.5024(8) 0.035(3) Uani 1 1 d . U . A 1
C52A C 0.4899(14) 0.8216(13) 0.4833(7) 0.030(3) Uani 1 1 d . U . A 1
C53A C 0.4701(14) 0.7352(13) 0.4771(7) 0.029(3) Uani 1 1 d . U . A 1
C54A C 0.4318(14) 0.9041(13) 0.4336(8) 0.032(3) Uani 1 1 d . U . A 1
C55A C 0.4731(15) 0.9665(13) 0.4033(9) 0.034(3) Uani 1 1 d . U . A 1
C56A C 0.4512(14) 1.0027(12) 0.3359(9) 0.034(3) Uani 1 1 d . U . A 1
C57A C 0.3906(14) 0.9723(12) 0.3006(9) 0.033(3) Uani 1 1 d . U . A 1
C58A C 0.5278(15) 1.0154(12) 0.2905(9) 0.035(3) Uani 1 1 d . U . A 1
C59A C 0.6287(16) 0.9941(12) 0.3105(10) 0.035(3) Uani 1 1 d . U . A 1
C60A C 0.7138(16) 0.9545(13) 0.2628(9) 0.035(3) Uani 1 1 d . U . A 1
C61A C 0.8182(16) 0.8801(13) 0.2860(9) 0.034(3) Uani 1 1 d . U . A 1
C62A C 0.8721(15) 0.8117(14) 0.2338(9) 0.035(3) Uani 1 1 d . U . A 1
C63A C 0.9448(14) 0.7044(13) 0.2506(9) 0.032(3) Uani 1 1 d . U . A 1
C64A C 0.9536(13) 0.6270(13) 0.2074(8) 0.030(3) Uani 1 1 d . U . A 1
C65A C 0.9716(13) 0.5268(12) 0.2339(7) 0.026(3) Uani 1 1 d . U . A 1
C66A C 0.9190(14) 0.4898(12) 0.1981(8) 0.031(3) Uani 1 1 d . U . A 1
C67A C 0.9903(13) 0.4951(12) 0.3024(8) 0.029(3) Uani 1 1 d . U . A 1
C68A C 0.9884(13) 0.5690(13) 0.3436(8) 0.029(3) Uani 1 1 d . U . A 1
C69A C 0.9667(13) 0.6696(13) 0.3182(8) 0.029(2) Uani 1 1 d . U . A 1
C70A C 0.9173(15) 0.7412(14) 0.3719(9) 0.035(3) Uani 1 1 d . U . A 1
C71A C 0.8384(15) 0.8504(14) 0.3527(9) 0.034(3) Uani 1 1 d . U . A 1
C72A C 0.7508(16) 0.8963(14) 0.4009(10) 0.038(3) Uani 1 1 d . U . A 1
C73A C 0.6470(16) 0.9640(13) 0.3789(10) 0.037(3) Uani 1 1 d . U . A 1
C74A C 0.5731(15) 0.9503(13) 0.4235(9) 0.034(3) Uani 1 1 d . U . A 1
C75A C 0.6272(15) 0.8697(14) 0.4740(8) 0.036(3) Uani 1 1 d . U . A 1
C76A C 0.7435(15) 0.8330(14) 0.4624(9) 0.035(3) Uani 1 1 d . U . A 1
C77A C 0.8180(15) 0.7274(15) 0.4750(9) 0.036(3) Uani 1 1 d . U . A 1
C78A C 0.9065(15) 0.6846(15) 0.4306(9) 0.036(3) Uani 1 1 d . U . A 1
C79A C 0.9481(13) 0.5765(13) 0.4134(8) 0.029(3) Uani 1 1 d . U . A 1
C80A C 0.7247(14) 0.5223(12) 0.1586(7) 0.029(2) Uani 1 1 d . U . A 1
Ni1P Ni 0.50976(12) 0.52202(11) 0.07993(7) 0.0083(4) Uani 1 1 d . U . B 1
N1P N 0.6417(9) 0.3902(8) 0.0846(5) 0.0156(9) Uani 1 1 d . U . B 1
N2P N 0.4465(9) 0.4695(8) 0.1523(5) 0.0151(9) Uani 1 1 d . U . B 1
N3P N 0.3779(9) 0.6567(8) 0.0775(5) 0.0162(9) Uani 1 1 d . U . B 1
N4P N 0.5762(9) 0.5773(8) 0.0110(5) 0.0149(9) Uani 1 1 d . U . B 1
C1P C 0.4911(11) 0.3729(9) 0.1874(6) 0.0152(9) Uani 1 1 d . U . B 1
C2P C 0.5919(11) 0.2930(9) 0.1738(6) 0.0152(9) Uani 1 1 d . U . B 1
H2P H 0.613126 0.228994 0.197994 0.018 Uiso 1 1 calc R U . B 1
C3P C 0.6622(11) 0.3012(9) 0.1275(6) 0.0158(9) Uani 1 1 d . U . B 1
C4P C 0.7714(11) 0.2205(10) 0.1179(6) 0.0168(9) Uani 1 1 d . U . B 1
C5P C 0.8173(11) 0.2596(10) 0.0703(6) 0.0171(9) Uani 1 1 d . U . B 1
C6P C 0.7365(11) 0.3643(9) 0.0495(6) 0.0161(9) Uani 1 1 d . U . B 1
C7P C 0.7562(11) 0.4278(9) 0.0003(6) 0.0156(9) Uani 1 1 d . U . B 1
H7P H 0.822380 0.402066 -0.021871 0.019 Uiso 1 1 calc R U . B 1
C8P C 0.6778(11) 0.5291(9) -0.0157(6) 0.0152(9) Uani 1 1 d . U . B 1
C9P C 0.6994(11) 0.5972(9) -0.0640(6) 0.0158(9) Uani 1 1 d . U . B 1
C10P C 0.6072(11) 0.6913(9) -0.0667(6) 0.0156(9) Uani 1 1 d . U . B 1
C11P C 0.5325(11) 0.6767(9) -0.0203(6) 0.0153(9) Uani 1 1 d . U . B 1
C12P C 0.4290(11) 0.7548(9) -0.0085(6) 0.0160(9) Uani 1 1 d . U . B 1
H12P H 0.406576 0.818413 -0.033440 0.019 Uiso 1 1 calc R U . B 1
C13P C 0.3576(11) 0.7450(10) 0.0372(6) 0.0166(9) Uani 1 1 d . U . B 1
C14P C 0.2522(11) 0.8293(10) 0.0484(6) 0.0180(9) Uani 1 1 d . U . B 1
C15P C 0.2054(11) 0.7911(10) 0.0970(6) 0.0182(9) Uani 1 1 d . U . B 1
C16P C 0.2849(11) 0.6839(10) 0.1148(6) 0.0166(9) Uani 1 1 d . U . B 1
C17P C 0.2694(11) 0.6201(9) 0.1650(6) 0.0160(9) Uani 1 1 d . U . B 1
H17P H 0.203218 0.645637 0.187168 0.019 Uiso 1 1 calc R U . B 1
C18P C 0.3462(11) 0.5218(9) 0.1837(6) 0.0156(9) Uani 1 1 d . U . B 1
C19P C 0.3319(11) 0.4578(9) 0.2397(6) 0.0159(9) Uani 1 1 d . U . B 1
C20P C 0.4221(11) 0.3666(9) 0.2412(6) 0.0156(9) Uani 1 1 d . U . B 1
C21P C 0.4518(11) 0.2752(9) 0.2900(6) 0.0162(11) Uani 1 1 d . U . B 1
H21A H 0.482992 0.211867 0.266189 0.019 Uiso 1 1 calc R U . B 1
H21B H 0.388529 0.281157 0.314422 0.019 Uiso 1 1 calc R U . B 1
C22P C 0.5311(11) 0.2646(10) 0.3402(6) 0.0171(16) Uani 1 1 d . U . B 1
H22A H 0.547217 0.204184 0.370365 0.026 Uiso 1 1 calc R U . B 1
H22B H 0.594717 0.256876 0.316505 0.026 Uiso 1 1 calc R U . B 1
H22C H 0.500196 0.326209 0.364767 0.026 Uiso 1 1 calc R U . B 1
C23P C 0.2356(11) 0.4982(10) 0.2872(6) 0.0170(11) Uani 1 1 d . U . B 1
H23A H 0.232134 0.439089 0.311321 0.020 Uiso 1 1 calc R U . B 1
H23B H 0.173005 0.536814 0.261829 0.020 Uiso 1 1 calc R U . B 1
C24P C 0.2352(11) 0.5691(10) 0.3367(6) 0.0192(16) Uani 1 1 d . U . B 1
H24A H 0.172430 0.592286 0.365475 0.029 Uiso 1 1 calc R U . B 1
H24B H 0.296083 0.530932 0.362759 0.029 Uiso 1 1 calc R U . B 1
H24C H 0.236931 0.628695 0.313249 0.029 Uiso 1 1 calc R U . B 1
C25P C 0.0980(12) 0.8452(10) 0.1307(6) 0.0200(12) Uani 1 1 d . U . B 1
H25A H 0.069800 0.797059 0.137793 0.024 Uiso 1 1 calc R U . B 1
H25B H 0.051963 0.904154 0.101901 0.024 Uiso 1 1 calc R U . B 1
C26P C 0.0979(12) 0.8840(11) 0.1965(7) 0.0242(17) Uani 1 1 d . U . B 1
H26A H 0.027141 0.918012 0.215949 0.036 Uiso 1 1 calc R U . B 1
H26B H 0.142062 0.825862 0.225679 0.036 Uiso 1 1 calc R U . B 1
H26C H 0.124221 0.932982 0.189778 0.036 Uiso 1 1 calc R U . B 1
C27P C 0.2085(12) 0.9363(10) 0.0127(6) 0.0192(11) Uani 1 1 d . U . B 1
H27A H 0.132188 0.972111 0.019016 0.023 Uiso 1 1 calc R U . B 1
H27B H 0.226327 0.928605 -0.034491 0.023 Uiso 1 1 calc R U . B 1
C28P C 0.2507(12) 1.0052(10) 0.0369(7) 0.0221(17) Uani 1 1 d . U . B 1
H28A H 0.220204 1.072207 0.012436 0.033 Uiso 1 1 calc R U . B 1
H28B H 0.231956 1.014631 0.083407 0.033 Uiso 1 1 calc R U . B 1
H28C H 0.326143 0.971103 0.029874 0.033 Uiso 1 1 calc R U . B 1
C29P C 0.5876(11) 0.7914(9) -0.1049(6) 0.0164(11) Uani 1 1 d . U . B 1
H29A H 0.516919 0.826265 -0.120816 0.020 Uiso 1 1 calc R U . B 1
H29B H 0.637088 0.775905 -0.143317 0.020 Uiso 1 1 calc R U . B 1
C30P C 0.5994(12) 0.8648(10) -0.0628(6) 0.0184(16) Uani 1 1 d . U . B 1
H30A H 0.586305 0.928114 -0.089061 0.028 Uiso 1 1 calc R U . B 1
H30B H 0.549652 0.881415 -0.025192 0.028 Uiso 1 1 calc R U . B 1
H30C H 0.669749 0.831085 -0.047679 0.028 Uiso 1 1 calc R U . B 1
C31P C 0.8057(11) 0.5696(10) -0.0998(6) 0.0167(11) Uani 1 1 d . U . B 1
H31A H 0.795435 0.616822 -0.139156 0.020 Uiso 1 1 calc R U . B 1
H31B H 0.837856 0.498820 -0.114019 0.020 Uiso 1 1 calc R U . B 1
C32P C 0.8804(12) 0.5773(10) -0.0546(6) 0.0199(16) Uani 1 1 d . U . B 1
H32A H 0.946704 0.559383 -0.078571 0.030 Uiso 1 1 calc R U . B 1
H32B H 0.849253 0.647544 -0.041162 0.030 Uiso 1 1 calc R U . B 1
H32C H 0.891630 0.529664 -0.016052 0.030 Uiso 1 1 calc R U . B 1
C33P C 0.9303(11) 0.2118(10) 0.0442(6) 0.0187(11) Uani 1 1 d . U . B 1
H33A H 0.932611 0.224535 -0.003704 0.022 Uiso 1 1 calc R U . B 1
H33B H 0.964314 0.136534 0.054301 0.022 Uiso 1 1 calc R U . B 1
C34P C 0.9910(12) 0.2559(11) 0.0740(7) 0.0235(17) Uani 1 1 d . U . B 1
H34A H 1.062640 0.223110 0.055956 0.035 Uiso 1 1 calc R U . B 1
H34B H 0.958512 0.330132 0.063367 0.035 Uiso 1 1 calc R U . B 1
H34C H 0.990207 0.242152 0.121358 0.035 Uiso 1 1 calc R U . B 1
C35P C 0.8190(11) 0.1175(10) 0.1596(6) 0.0176(11) Uani 1 1 d . U . B 1
H35A H 0.884813 0.068499 0.137670 0.021 Uiso 1 1 calc R U . B 1
H35B H 0.771387 0.088561 0.162553 0.021 Uiso 1 1 calc R U . B 1
C36P C 0.8403(12) 0.1293(10) 0.2306(6) 0.0198(16) Uani 1 1 d . U . B 1
H36A H 0.870275 0.062079 0.254929 0.030 Uiso 1 1 calc R U . B 1
H36B H 0.888552 0.156515 0.228065 0.030 Uiso 1 1 calc R U . B 1
H36C H 0.775122 0.176579 0.252950 0.030 Uiso 1 1 calc R U . B 1
C1S C 0.1755(11) 1.2058(10) 0.2292(4) 0.0209(16) Uani 0.716(14) 1 d G . P C 2
H1S H 0.179585 1.215297 0.183070 0.025 Uiso 0.716(14) 1 calc R U P C 2
C2S C 0.1270(11) 1.1497(10) 0.2598(5) 0.0209(16) Uani 0.716(14) 1 d G . P C 2
H2S H 0.098662 1.121751 0.234244 0.025 Uiso 0.716(14) 1 calc R U P C 2
C3S C 0.1209(11) 1.1355(10) 0.3287(5) 0.0209(16) Uani 0.716(14) 1 d G . P C 2
H3S H 0.088496 1.097963 0.349209 0.025 Uiso 0.716(14) 1 calc R U P C 2
C4S C 0.1633(12) 1.1773(10) 0.3669(4) 0.0209(16) Uani 0.716(14) 1 d G . P C 2
H4S H 0.159253 1.167721 0.413000 0.025 Uiso 0.716(14) 1 calc R U P C 2
C5S C 0.2118(11) 1.2333(10) 0.3363(5) 0.0209(16) Uani 0.716(14) 1 d G . P C 2
H5S H 0.240176 1.261266 0.361827 0.025 Uiso 0.716(14) 1 calc R U P C 2
C6S C 0.2179(11) 1.2476(10) 0.2674(5) 0.0209(16) Uani 0.716(14) 1 d G . P C 2
H6S H 0.250344 1.285055 0.246863 0.025 Uiso 0.716(14) 1 calc R U P C 2
C7S C 0.9090(7) 1.0030(6) 0.4297(5) 0.029(3) Uani 1 1 d G U . D 1
C8S C 0.9903(9) 0.9709(8) 0.3806(4) 0.030(3) Uani 1 1 d G U . D 1
H8S H 0.983831 1.013605 0.341979 0.036 Uiso 1 1 calc R U . D 1
C9S C 1.0813(7) 0.8749(9) 0.3892(4) 0.036(4) Uani 1 1 d G U . D 1
H9S H 1.135659 0.853400 0.356279 0.043 Uiso 1 1 calc R U . D 1
C10S C 1.0910(7) 0.8110(7) 0.4469(5) 0.035(4) Uani 1 1 d G U . D 1
H10S H 1.151814 0.746825 0.452587 0.042 Uiso 1 1 calc R U . D 1
C11S C 1.0097(9) 0.8432(7) 0.4960(4) 0.036(4) Uani 1 1 d G U . D 1
H11S H 1.016140 0.800453 0.534594 0.043 Uiso 1 1 calc R U . D 1
C12S C 0.9187(7) 0.9392(7) 0.4874(4) 0.026(3) Uani 1 1 d G U . D 1
H12S H 0.864311 0.960659 0.520295 0.031 Uiso 1 1 calc R U . D 1
C13S C 0.8088(18) 1.1037(14) 0.4230(11) 0.044(5) Uani 1 1 d . . . D 1
H13A H 0.763468 1.110856 0.462235 0.066 Uiso 1 1 calc R U . D 1
H13B H 0.823802 1.160890 0.417627 0.066 Uiso 1 1 calc R U . D 1
H13C H 0.774353 1.104166 0.384974 0.066 Uiso 1 1 calc R U . D 1
C14S C 0.173(3) 1.201(2) 0.3128(12) 0.0209(16) Uani 0.284(14) 1 d G . P C 3
C15S C 0.197(3) 1.231(2) 0.2491(14) 0.0209(16) Uani 0.284(14) 1 d G . P C 3
H15S H 0.225384 1.276276 0.243180 0.025 Uiso 0.284(14) 1 calc R U P C 3
C16S C 0.180(3) 1.194(2) 0.1942(11) 0.0209(16) Uani 0.284(14) 1 d G . P C 3
H16S H 0.196025 1.214060 0.151600 0.025 Uiso 0.284(14) 1 calc R U P C 3
C17S C 0.137(3) 1.126(2) 0.2031(12) 0.0209(16) Uani 0.284(14) 1 d G . P C 3
H17S H 0.125726 1.101146 0.166339 0.025 Uiso 0.284(14) 1 calc R U P C 3
C18S C 0.113(3) 1.096(2) 0.2668(14) 0.0209(16) Uani 0.284(14) 1 d G . P C 3
H18S H 0.084786 1.050448 0.272658 0.025 Uiso 0.284(14) 1 calc R U P C 3
C19S C 0.131(3) 1.133(3) 0.3216(10) 0.0209(16) Uani 0.284(14) 1 d G . P C 3
C20S C 0.197(4) 1.233(4) 0.374(2) 0.0209(16) Uani 0.284(14) 1 d . . P C 3
H20A H 0.173911 1.203920 0.412925 0.031 Uiso 0.284(14) 1 calc R U P C 3
H20B H 0.271462 1.206738 0.374374 0.031 Uiso 0.284(14) 1 calc R U P C 3
H20C H 0.160526 1.307717 0.374084 0.031 Uiso 0.284(14) 1 calc R U P C 3

loop_
_atom_site_aniso_label
_atom_site_aniso_U_11
_atom_site_aniso_U_22
_atom_site_aniso_U_33
_atom_site_aniso_U_23
_atom_site_aniso_U_13
_atom_site_aniso_U_12
Dy1A 0.0533(9) 0.0506(7) 0.0270(7) 0.0016(4) -0.0047(5) -0.0409(6)
Sc1A 0.021(2) 0.030(2) 0.043(2) 0.0023(17) -0.0071(17) -0.0098(19)
Sc2A 0.037(2) 0.0145(13) 0.0362(16) -0.0072(10) 0.0013(13) -0.0046(12)
N1 0.022(7) 0.013(5) 0.016(5) -0.005(4) 0.005(4) -0.008(4)
Dy1B 0.016(3) 0.019(2) 0.045(3) 0.0039(17) 0.0000(18) 0.0025(17)
Sc1B 0.012(3) 0.013(3) 0.010(3) -0.0040(19) -0.0023(19) -0.005(2)
C1A 0.031(5) 0.042(5) 0.015(4) 0.001(4) -0.003(4) -0.011(4)
C2A 0.030(5) 0.040(5) 0.022(4) 0.008(4) -0.004(4) -0.005(4)
C3A 0.031(5) 0.034(5) 0.024(4) 0.014(4) 0.003(4) -0.006(4)
C4A 0.030(5) 0.038(5) 0.019(4) 0.011(4) 0.006(4) -0.008(4)
C5A 0.033(5) 0.040(5) 0.015(4) -0.001(4) 0.002(4) -0.009(4)
C6A 0.033(5) 0.039(5) 0.018(4) -0.008(4) 0.005(4) -0.011(4)
C7A 0.027(5) 0.040(5) 0.022(4) -0.009(4) 0.009(4) -0.005(4)
C8A 0.023(5) 0.039(5) 0.024(4) 0.005(4) 0.013(4) -0.009(4)
C9A 0.027(5) 0.040(5) 0.025(4) 0.012(4) 0.013(4) -0.014(4)
C10A 0.030(5) 0.035(5) 0.039(5) 0.014(4) 0.010(4) -0.016(4)
C11A 0.034(5) 0.026(4) 0.044(5) 0.014(4) 0.006(4) -0.016(4)
C12A 0.031(5) 0.025(4) 0.037(5) 0.019(4) 0.006(4) -0.011(4)
C13A 0.028(5) 0.018(4) 0.039(5) 0.015(4) 0.006(4) -0.007(4)
C14A 0.024(5) 0.024(4) 0.035(5) 0.009(4) 0.001(4) -0.004(4)
C15A 0.026(5) 0.038(5) 0.029(4) 0.006(4) -0.005(4) -0.004(4)
C16A 0.020(5) 0.036(5) 0.026(4) 0.001(4) -0.003(4) -0.006(4)
C17A 0.026(5) 0.041(5) 0.025(4) -0.005(4) -0.005(4) -0.012(4)
C18A 0.030(5) 0.042(5) 0.019(4) -0.007(4) -0.003(4) -0.013(4)
C19A 0.035(5) 0.032(4) 0.022(4) -0.011(4) -0.001(4) -0.019(4)
C20A 0.036(5) 0.030(4) 0.032(4) -0.012(4) 0.002(4) -0.018(4)
C21A 0.027(5) 0.029(4) 0.033(5) -0.007(4) 0.000(4) -0.019(4)
C22A 0.021(5) 0.035(4) 0.029(4) -0.006(4) -0.003(4) -0.017(4)
C23A 0.017(5) 0.029(4) 0.023(4) 0.004(4) 0.004(4) -0.014(4)
C24A 0.017(5) 0.030(4) 0.028(4) 0.000(4) -0.003(4) -0.005(4)
C25A 0.019(5) 0.030(4) 0.031(5) -0.003(4) 0.000(4) -0.005(4)
C26A 0.020(5) 0.031(4) 0.025(4) -0.005(4) 0.010(4) -0.008(4)
C27A 0.021(5) 0.031(4) 0.020(4) 0.001(4) 0.013(4) -0.013(4)
C28A 0.022(5) 0.031(4) 0.026(4) 0.005(4) 0.005(4) -0.014(4)
C29A 0.026(5) 0.029(4) 0.030(4) 0.005(4) 0.006(4) -0.017(4)
C30A 0.029(5) 0.027(4) 0.035(5) 0.000(4) 0.002(4) -0.019(4)
C31A 0.031(5) 0.022(4) 0.040(5) 0.004(4) 0.004(4) -0.017(4)
C32A 0.031(5) 0.025(4) 0.038(4) 0.009(4) 0.003(4) -0.015(4)
C33A 0.029(2) 0.029(2) 0.029(2) -0.0009(10) -0.0007(10) -0.0144(13)
C34A 0.030(5) 0.038(4) 0.020(4) 0.005(4) 0.008(4) -0.014(4)
C35A 0.030(5) 0.041(5) 0.016(4) 0.008(4) 0.002(4) -0.014(4)
C36A 0.029(5) 0.041(5) 0.022(4) 0.012(4) 0.000(4) -0.011(4)
C37A 0.029(5) 0.030(4) 0.032(4) 0.014(4) 0.002(4) -0.010(4)
C38A 0.028(5) 0.023(4) 0.035(5) 0.011(4) 0.005(4) -0.006(4)
C39A 0.034(5) 0.016(4) 0.038(5) 0.007(4) 0.005(4) -0.006(4)
C40A 0.035(5) 0.018(4) 0.036(5) 0.004(4) 0.007(4) -0.013(4)
C41A 0.038(5) 0.024(4) 0.034(5) -0.007(4) 0.005(4) -0.014(4)
C42A 0.034(5) 0.023(4) 0.030(4) -0.012(4) 0.007(4) -0.010(4)
C43A 0.030(5) 0.023(4) 0.034(5) -0.008(4) 0.010(4) -0.004(4)
C44A 0.029(5) 0.018(4) 0.036(5) 0.001(4) 0.007(4) 0.000(4)
C45A 0.020(5) 0.021(4) 0.032(5) 0.007(4) 0.005(4) -0.001(4)
C46A 0.022(5) 0.028(4) 0.034(5) 0.009(4) 0.000(4) -0.004(4)
C47A 0.021(5) 0.039(5) 0.026(4) 0.008(4) -0.005(4) -0.005(4)
C48A 0.023(5) 0.044(5) 0.021(4) 0.013(4) -0.002(4) -0.012(4)
C49A 0.029(5) 0.047(5) 0.019(4) 0.003(4) -0.001(4) -0.016(4)
C50A 0.032(5) 0.044(5) 0.016(4) -0.002(4) 0.001(4) -0.015(4)
C51A 0.038(5) 0.039(5) 0.022(4) -0.013(4) 0.003(4) -0.014(4)
C52A 0.030(5) 0.035(5) 0.021(4) -0.012(4) 0.008(4) -0.014(4)
C53A 0.027(5) 0.035(4) 0.019(4) 0.000(4) 0.012(4) -0.013(4)
C54A 0.027(5) 0.031(4) 0.028(4) -0.014(4) 0.010(4) -0.007(4)
C55A 0.032(5) 0.027(4) 0.037(5) -0.015(4) 0.008(4) -0.009(4)
C56A 0.027(5) 0.022(4) 0.041(5) -0.006(4) 0.004(4) -0.003(4)
C57A 0.023(5) 0.025(4) 0.039(5) -0.002(4) 0.002(4) -0.004(4)
C58A 0.032(5) 0.018(4) 0.047(5) -0.001(4) 0.004(4) -0.008(4)
C59A 0.038(5) 0.020(4) 0.051(5) -0.004(4) 0.006(4) -0.018(4)
C60A 0.036(5) 0.024(4) 0.048(5) 0.005(4) 0.008(4) -0.020(4)
C61A 0.033(5) 0.030(4) 0.048(5) 0.000(4) 0.005(4) -0.023(4)
C62A 0.027(5) 0.036(5) 0.045(5) 0.005(4) 0.008(4) -0.021(4)
C63A 0.020(5) 0.036(5) 0.038(5) 0.000(4) 0.009(4) -0.016(4)
C64A 0.017(5) 0.035(5) 0.030(4) 0.002(4) 0.013(4) -0.010(4)
C65A 0.015(5) 0.027(4) 0.026(4) 0.000(4) 0.012(4) -0.005(4)
C66A 0.023(5) 0.029(4) 0.026(4) -0.008(4) 0.014(4) -0.003(4)
C67A 0.014(5) 0.030(4) 0.030(4) 0.002(4) 0.006(4) -0.003(4)
C68A 0.015(5) 0.036(5) 0.032(5) 0.001(4) 0.002(4) -0.010(4)
C69A 0.015(5) 0.039(5) 0.034(5) -0.002(4) 0.004(4) -0.016(4)
C70A 0.026(5) 0.042(5) 0.038(5) -0.006(4) -0.002(4) -0.018(4)
C71A 0.031(5) 0.035(5) 0.045(5) -0.005(4) 0.001(4) -0.022(4)
C72A 0.036(5) 0.036(5) 0.044(5) -0.013(4) -0.001(4) -0.018(4)
C73A 0.039(5) 0.027(4) 0.046(5) -0.014(4) 0.003(4) -0.017(4)
C74A 0.036(5) 0.026(4) 0.038(5) -0.018(4) 0.006(4) -0.014(4)
C75A 0.035(5) 0.038(5) 0.031(5) -0.019(4) 0.005(4) -0.014(4)
C76A 0.032(5) 0.042(5) 0.035(5) -0.016(4) -0.001(4) -0.019(4)
C77A 0.029(5) 0.047(5) 0.030(5) -0.006(4) -0.004(4) -0.017(4)
C78A 0.027(5) 0.047(5) 0.033(5) -0.003(4) -0.003(4) -0.017(4)
C79A 0.019(5) 0.040(5) 0.026(4) 0.003(4) -0.003(4) -0.013(4)
C80A 0.036(5) 0.030(4) 0.021(4) -0.008(4) 0.005(4) -0.015(4)
Ni1P 0.0086(6) 0.0078(5) 0.0069(5) 0.0030(3) 0.0032(4) -0.0039(4)
N1P 0.0161(16) 0.0135(14) 0.0150(14) 0.0015(12) 0.0016(13) -0.0065(13)
N2P 0.0158(16) 0.0140(14) 0.0139(14) 0.0018(12) 0.0028(13) -0.0071(13)
N3P 0.0160(16) 0.0145(14) 0.0152(14) 0.0009(12) 0.0031(13) -0.0062(13)
N4P 0.0159(16) 0.0135(14) 0.0141(14) 0.0022(12) 0.0030(13) -0.0075(13)
C1P 0.0160(16) 0.0138(14) 0.0141(13) 0.0020(12) 0.0025(12) -0.0071(12)
C2P 0.0161(16) 0.0135(14) 0.0144(14) 0.0020(12) 0.0019(13) -0.0070(13)
C3P 0.0163(16) 0.0137(14) 0.0151(13) 0.0016(12) 0.0015(12) -0.0065(12)
C4P 0.0168(16) 0.0142(14) 0.0161(14) 0.0016(12) 0.0013(13) -0.0058(13)
C5P 0.0168(16) 0.0143(14) 0.0166(14) 0.0014(12) 0.0016(13) -0.0056(13)
C6P 0.0163(16) 0.0138(14) 0.0155(13) 0.0014(12) 0.0018(12) -0.0063(12)
C7P 0.0161(16) 0.0138(14) 0.0150(14) 0.0015(12) 0.0023(13) -0.0069(13)
C8P 0.0160(16) 0.0138(14) 0.0144(13) 0.0019(12) 0.0028(12) -0.0074(12)
C9P 0.0164(16) 0.0144(14) 0.0146(14) 0.0024(12) 0.0031(13) -0.0073(13)
C10P 0.0164(16) 0.0141(14) 0.0146(14) 0.0029(12) 0.0029(13) -0.0074(13)
C11P 0.0161(16) 0.0139(14) 0.0144(13) 0.0023(12) 0.0029(12) -0.0073(12)
C12P 0.0163(16) 0.0142(14) 0.0149(14) 0.0017(12) 0.0029(13) -0.0067(13)
C13P 0.0164(16) 0.0146(14) 0.0156(13) 0.0010(12) 0.0030(12) -0.0061(12)
C14P 0.0169(17) 0.0154(14) 0.0168(14) 0.0006(12) 0.0030(13) -0.0052(13)
C15P 0.0169(17) 0.0157(14) 0.0167(14) 0.0006(12) 0.0030(13) -0.0050(13)
C16P 0.0161(16) 0.0149(14) 0.0155(13) 0.0008(12) 0.0031(12) -0.0060(12)
C17P 0.0159(16) 0.0147(14) 0.0147(14) 0.0012(12) 0.0031(13) -0.0066(13)
C18P 0.0159(16) 0.0145(14) 0.0142(13) 0.0016(12) 0.0031(12) -0.0068(12)
C19P 0.0162(16) 0.0147(14) 0.0142(14) 0.0021(12) 0.0031(13) -0.0067(13)
C20P 0.0162(16) 0.0143(14) 0.0142(14) 0.0023(12) 0.0029(13) -0.0070(13)
C21P 0.0166(19) 0.0145(16) 0.0144(16) 0.0028(15) 0.0033(15) -0.0068(15)
C22P 0.018(3) 0.015(2) 0.014(2) 0.004(2) 0.004(2) -0.006(2)
C23P 0.0166(19) 0.0157(17) 0.0145(16) 0.0022(15) 0.0033(15) -0.0060(15)
C24P 0.017(3) 0.018(2) 0.015(2) 0.002(2) 0.003(2) -0.005(2)
C25P 0.0178(19) 0.0169(17) 0.0179(17) 0.0005(15) 0.0031(16) -0.0037(16)
C26P 0.020(3) 0.019(2) 0.020(2) 0.000(2) 0.004(2) -0.001(2)
C27P 0.0176(19) 0.0159(17) 0.0181(17) 0.0004(15) 0.0032(15) -0.0046(15)
C28P 0.019(3) 0.017(2) 0.022(2) 0.000(2) 0.004(2) -0.004(2)
C29P 0.0171(19) 0.0144(17) 0.0150(16) 0.0036(15) 0.0026(15) -0.0072(15)
C30P 0.019(3) 0.015(2) 0.017(2) 0.005(2) 0.002(2) -0.007(2)
C31P 0.0168(19) 0.0154(17) 0.0151(16) 0.0025(15) 0.0034(15) -0.0070(15)
C32P 0.018(3) 0.019(2) 0.017(2) 0.001(2) 0.003(2) -0.006(2)
C33P 0.0174(19) 0.0151(17) 0.0181(17) 0.0016(15) 0.0018(15) -0.0048(15)
C34P 0.019(3) 0.018(2) 0.023(2) 0.001(2) 0.002(2) -0.002(2)
C35P 0.0173(19) 0.0145(17) 0.0166(17) 0.0018(15) 0.0012(15) -0.0053(15)
C36P 0.018(3) 0.016(2) 0.018(2) 0.002(2) 0.001(2) -0.004(2)
C1S 0.017(4) 0.019(3) 0.019(3) 0.008(2) 0.006(3) -0.005(3)
C2S 0.017(4) 0.019(3) 0.019(3) 0.008(2) 0.006(3) -0.005(3)
C3S 0.017(4) 0.019(3) 0.019(3) 0.008(2) 0.006(3) -0.005(3)
C4S 0.017(4) 0.019(3) 0.019(3) 0.008(2) 0.006(3) -0.005(3)
C5S 0.017(4) 0.019(3) 0.019(3) 0.008(2) 0.006(3) -0.005(3)
C6S 0.017(4) 0.019(3) 0.019(3) 0.008(2) 0.006(3) -0.005(3)
C7S 0.032(9) 0.035(8) 0.025(7) 0.000(6) -0.001(6) -0.021(7)
C8S 0.035(10) 0.049(9) 0.017(6) 0.012(6) 0.003(6) -0.032(7)
C9S 0.029(9) 0.050(9) 0.029(7) -0.005(7) -0.002(6) -0.019(7)
C10S 0.025(9) 0.035(8) 0.041(8) -0.009(7) -0.006(7) -0.009(7)
C11S 0.038(10) 0.035(8) 0.030(8) 0.001(6) -0.006(7) -0.013(7)
C12S 0.033(9) 0.024(7) 0.017(6) 0.007(5) 0.000(5) -0.015(6)
C13S 0.049(13) 0.028(8) 0.053(11) 0.007(7) -0.025(10) -0.015(8)
C14S 0.017(4) 0.019(3) 0.019(3) 0.008(2) 0.006(3) -0.005(3)
C15S 0.017(4) 0.019(3) 0.019(3) 0.008(2) 0.006(3) -0.005(3)
C16S 0.017(4) 0.019(3) 0.019(3) 0.008(2) 0.006(3) -0.005(3)
C17S 0.017(4) 0.019(3) 0.019(3) 0.008(2) 0.006(3) -0.005(3)
C18S 0.017(4) 0.019(3) 0.019(3) 0.008(2) 0.006(3) -0.005(3)
C19S 0.017(4) 0.019(3) 0.019(3) 0.008(2) 0.006(3) -0.005(3)
C20S 0.017(4) 0.019(3) 0.019(3) 0.008(2) 0.006(3) -0.005(3)

loop_
_atom_type_symbol
_atom_type_description
_atom_type_scat_dispersion_real
_atom_type_scat_dispersion_imag
_atom_type_scat_source
C C 0.0060 0.0030 'International Tables Vol C Tables 4.2.6.8 and 6.1.1.4'
N N 0.0110 0.0050 'International Tables Vol C Tables 4.2.6.8 and 6.1.1.4'
Sc Sc 0.3460 0.5980 'International Tables Vol C Tables 4.2.6.8 and 6.1.1.4'
Dy Dy -0.3850 6.5330 'International Tables Vol C Tables 4.2.6.8 and 6.1.1.4'
Ni Ni 0.2510 1.6960 'International Tables Vol C Tables 4.2.6.8 and 6.1.1.4'
H H 0.0000 0.0000 'International Tables Vol C Tables 4.2.6.8 and 6.1.1.4'

loop_
_geom_angle_atom_site_label_1
_geom_angle_atom_site_label_2
_geom_angle_atom_site_label_3
_geom_angle
N1 Dy1A C76A 149.5(6)
N1 Dy1A C72A 146.8(6)
C76A Dy1A C72A 35.6(7)
N1 Dy1A C77A 144.9(6)
C76A Dy1A C77A 33.1(6)
C72A Dy1A C77A 62.2(6)
N1 Dy1A C70A 141.3(5)
C76A Dy1A C70A 69.0(6)
C72A Dy1A C70A 59.4(6)
C77A Dy1A C70A 59.6(6)
N1 Dy1A C71A 140.9(5)
C76A Dy1A C71A 62.2(6)
C72A Dy1A C71A 33.9(6)
C77A Dy1A C71A 73.7(6)
C70A Dy1A C71A 34.5(6)
N1 Dy1A C78A 142.8(5)
C76A Dy1A C78A 57.6(6)
C72A Dy1A C78A 70.0(6)
C77A Dy1A C78A 32.6(6)
C70A Dy1A C78A 32.9(6)
C71A Dy1A C78A 61.2(6)
N1 Dy1A C73A 117.3(5)
C76A Dy1A C73A 52.7(6)
C72A Dy1A C73A 30.1(6)
C77A Dy1A C73A 85.3(6)
C70A Dy1A C73A 86.9(6)
C71A Dy1A C73A 54.9(6)
C78A Dy1A C73A 99.8(6)
N1 Dy1A C75A 118.1(5)
C76A Dy1A C75A 31.9(6)
C72A Dy1A C75A 52.4(6)
C77A Dy1A C75A 56.2(6)
C70A Dy1A C75A 100.6(6)
C71A Dy1A C75A 85.9(6)
C78A Dy1A C75A 86.9(6)
C73A Dy1A C75A 48.2(6)
N1 Dy1A C79A 112.9(5)
C76A Dy1A C79A 84.7(5)
C72A Dy1A C79A 99.7(6)
C77A Dy1A C79A 53.4(5)
C70A Dy1A C79A 49.5(6)
C71A Dy1A C79A 83.8(6)
C78A Dy1A C79A 30.0(5)
C73A Dy1A C79A 129.7(5)
C75A Dy1A C79A 108.9(5)
N1 Dy1A C49A 114.2(5)
C76A Dy1A C49A 53.8(6)
C72A Dy1A C49A 88.7(6)
C77A Dy1A C49A 30.7(6)
C70A Dy1A C49A 85.6(6)
C71A Dy1A C49A 104.5(6)
C78A Dy1A C49A 53.2(6)
C73A Dy1A C49A 103.5(5)
C75A Dy1A C49A 59.1(5)
C79A Dy1A C49A 56.5(5)
N1 Dy1A C69A 111.5(4)
C76A Dy1A C69A 98.7(5)
C72A Dy1A C69A 86.0(6)
C77A Dy1A C69A 82.6(6)
C70A Dy1A C69A 29.9(5)
C71A Dy1A C69A 54.2(5)
C78A Dy1A C69A 50.3(5)
C73A Dy1A C69A 108.6(5)
C75A Dy1A C69A 130.4(5)
C79A Dy1A C69A 46.4(5)
C49A Dy1A C69A 100.0(5)
N1 Sc1A C16A 153.7(6)
N1 Sc1A C24A 155.2(6)
C16A Sc1A C24A 39.2(6)
N1 Sc1A C15A 137.5(6)
C16A Sc1A C15A 36.2(7)
C24A Sc1A C15A 66.5(7)
N1 Sc1A C25A 138.2(5)
C16A Sc1A C25A 67.4(6)
C24A Sc1A C25A 36.5(6)
C15A Sc1A C25A 76.4(6)
N1 Sc1A C17A 121.9(5)
C16A Sc1A C17A 34.2(6)
C24A Sc1A C17A 58.1(6)
C15A Sc1A C17A 61.3(6)
C25A Sc1A C17A 94.0(6)
N1 Sc1A C23A 121.7(5)
C16A Sc1A C23A 59.9(6)
C24A Sc1A C23A 35.1(5)
C15A Sc1A C23A 95.2(6)
C25A Sc1A C23A 60.5(6)
C17A Sc1A C23A 54.6(6)
N1 Sc1A C57A 129.3(6)
C16A Sc1A C57A 74.2(6)
C24A Sc1A C57A 61.6(6)
C15A Sc1A C57A 61.7(6)
C25A Sc1A C57A 33.2(6)
C17A Sc1A C57A 108.2(6)
C23A Sc1A C57A 92.4(6)
N1 Sc1A C14A 129.8(6)
C16A Sc1A C14A 61.5(6)
C24A Sc1A C14A 72.7(6)
C15A Sc1A C14A 33.4(6)
C25A Sc1A C14A 60.7(6)
C17A Sc1A C14A 92.9(6)
C23A Sc1A C14A 107.8(6)
C57A Sc1A C14A 33.3(6)
N1 Sc1A C22A 109.6(5)
C16A Sc1A C22A 56.1(6)
C24A Sc1A C22A 56.1(6)
C15A Sc1A C22A 90.0(6)
C25A Sc1A C22A 89.7(6)
C17A Sc1A C22A 31.2(5)
C23A Sc1A C22A 32.1(5)
C57A Sc1A C22A 117.6(6)
C14A Sc1A C22A 117.3(6)
N1 Sc1A Sc2A 34.7(3)
C16A Sc1A Sc2A 120.9(5)
C24A Sc1A Sc2A 133.0(5)
C15A Sc1A Sc2A 126.5(5)
C25A Sc1A Sc2A 153.1(5)
C17A Sc1A Sc2A 87.4(4)
C23A Sc1A Sc2A 99.9(4)
C57A Sc1A Sc2A 164.0(5)
C14A Sc1A Sc2A 146.1(5)
C22A Sc1A Sc2A 77.7(4)
N1 Sc1A Dy1A 28.3(3)
C16A Sc1A Dy1A 167.3(5)
C24A Sc1A Dy1A 148.4(4)
C15A Sc1A Dy1A 131.1(6)
C25A Sc1A Dy1A 115.0(4)
C17A Sc1A Dy1A 149.8(4)
C23A Sc1A Dy1A 132.7(4)
C57A Sc1A Dy1A 101.0(5)
C14A Sc1A Dy1A 108.0(5)
C22A Sc1A Dy1A 134.6(4)
Sc2A Sc1A Dy1A 63.06(10)
N1 Sc2A C42A 156.7(6)
N1 Sc2A C41A 149.3(6)
C42A Sc2A C41A 37.9(6)
N1 Sc2A C43A 143.0(6)
C42A Sc2A C43A 37.5(7)
C41A Sc2A C43A 67.1(7)
N1 Sc2A C40A 134.2(5)
C42A Sc2A C40A 66.0(6)
C41A Sc2A C40A 36.3(6)
C43A Sc2A C40A 76.4(6)
N1 Sc2A C39A 129.4(5)
C42A Sc2A C39A 73.5(6)
C41A Sc2A C39A 61.8(6)
C43A Sc2A C39A 61.3(6)
C40A Sc2A C39A 33.4(6)
N1 Sc2A C44A 131.9(6)
C42A Sc2A C44A 62.9(6)
C41A Sc2A C44A 75.3(7)
C43A Sc2A C44A 32.8(6)
C40A Sc2A C44A 63.2(6)
C39A Sc2A C44A 35.0(6)
N1 Sc2A C80A 122.2(5)
C42A Sc2A C80A 35.0(6)
C41A Sc2A C80A 58.2(6)
C43A Sc2A C80A 62.1(6)
C40A Sc2A C80A 93.9(6)
C39A Sc2A C80A 108.4(6)
C44A Sc2A C80A 93.8(6)
N1 Sc2A C20A 118.2(5)
C42A Sc2A C20A 57.0(6)
C41A Sc2A C20A 33.6(6)
C43A Sc2A C20A 93.9(6)
C40A Sc2A C20A 60.0(6)
C39A Sc2A C20A 91.9(6)
C44A Sc2A C20A 108.7(6)
C80A Sc2A C20A 53.1(6)
N1 Sc2A C19A 107.9(5)
C42A Sc2A C19A 55.4(6)
C41A Sc2A C19A 54.7(6)
C43A Sc2A C19A 90.4(6)
C40A Sc2A C19A 88.2(6)
C39A Sc2A C19A 116.4(6)
C44A Sc2A C19A 118.2(5)
C80A Sc2A C19A 31.3(5)
C20A Sc2A C19A 30.4(5)
N1 Sc2A C66A 113.4(5)
C42A Sc2A C66A 57.7(6)
C41A Sc2A C66A 94.2(6)
C43A Sc2A C66A 31.4(6)
C40A Sc2A C66A 107.6(6)
C39A Sc2A C66A 87.4(6)
C44A Sc2A C66A 52.8(5)
C80A Sc2A C66A 62.9(6)
C20A Sc2A C66A 111.8(5)
C19A Sc2A C66A 94.0(5)
N1 Sc2A Sc1A 36.4(4)
C42A Sc2A Sc1A 128.7(5)
C41A Sc2A Sc1A 115.4(5)
C43A Sc2A Sc1A 154.4(5)
C40A Sc2A Sc1A 121.8(5)
C39A Sc2A Sc1A 143.7(4)
C44A Sc2A Sc1A 168.0(5)
C80A Sc2A Sc1A 96.6(4)
C20A Sc2A Sc1A 82.4(4)
C19A Sc2A Sc1A 73.6(3)
C66A Sc2A Sc1A 128.0(4)
Sc2A N1 Sc1A 108.9(6)
Sc2A N1 Dy1A 127.4(6)
Sc1A N1 Dy1A 123.7(5)
C5A C1A C2A 111.1(17)
C5A C1A C18A 117.3(15)
C2A C1A C18A 120.7(15)
C3A C2A C1A 106.9(16)
C3A C2A C15A 122.7(17)
C1A C2A C15A 122.3(18)
C12A C3A C2A 122.1(16)
C12A C3A C4A 120.8(18)
C2A C3A C4A 108.6(17)
C9A C4A C3A 119.0(17)
C9A C4A C5A 123.7(15)
C3A C4A C5A 106.5(17)
C1A C5A C6A 126.1(18)
C1A C5A C4A 106.9(15)
C6A C5A C4A 118.6(17)
C7A C6A C5A 120.7(17)
C7A C6A C80A 115.6(16)
C5A C6A C80A 115.8(16)
C6A C7A C66A 123.2(18)
C6A C7A C8A 119.9(16)
C66A C7A C8A 106.4(15)
C64A C8A C7A 108.5(15)
C64A C8A C9A 121.9(16)
C7A C8A C9A 121.5(17)
C10A C9A C4A 120.6(17)
C10A C9A C8A 115.7(17)
C4A C9A C8A 115.4(17)
C9A C10A C62A 123.9(16)
C9A C10A C11A 119.8(18)
C62A C10A C11A 107.4(16)
C12A C11A C60A 121.5(17)
C12A C11A C10A 120.6(17)
C60A C11A C10A 107.0(16)
C11A C12A C3A 119.0(17)
C11A C12A C13A 118.7(17)
C3A C12A C13A 115.8(17)
C58A C13A C12A 119.7(17)
C58A C13A C14A 109.2(15)
C12A C13A C14A 123.7(16)
C15A C14A C57A 121.9(16)
C15A C14A C13A 119.0(16)
C57A C14A C13A 106.6(15)
C15A C14A Sc1A 66.0(9)
C57A C14A Sc1A 73.1(9)
C13A C14A Sc1A 99.4(10)
C16A C15A C14A 118.1(16)
C16A C15A C2A 116.3(16)
C14A C15A C2A 116.5(18)
C16A C15A Sc1A 65.1(9)
C14A C15A Sc1A 80.6(9)
C2A C15A Sc1A 94.9(10)
C17A C16A C15A 121.9(16)
C17A C16A C24A 105.6(15)
C15A C16A C24A 120.2(15)
C17A C16A Sc1A 84.7(10)
C15A C16A Sc1A 78.7(10)
C24A C16A Sc1A 71.4(9)
C16A C17A C22A 112.4(14)
C16A C17A C18A 122.3(17)
C22A C17A C18A 115.6(15)
C16A C17A Sc1A 61.1(9)
C22A C17A Sc1A 82.4(9)
C18A C17A Sc1A 95.6(10)
C19A C18A C1A 119.1(16)
C19A C18A C17A 118.5(16)
C1A C18A C17A 115.9(15)
C18A C19A C20A 125.0(16)
C18A C19A C80A 123.1(16)
C20A C19A C80A 105.8(15)
C18A C19A Sc2A 110.0(9)
C20A C19A Sc2A 66.6(9)
C80A C19A Sc2A 65.8(8)
C19A C20A C41A 112.5(17)
C19A C20A C21A 119.6(15)
C41A C20A C21A 121.0(15)
C19A C20A Sc2A 83.0(10)
C41A C20A Sc2A 61.8(9)
C21A C20A Sc2A 98.4(9)
C30A C21A C22A 119.6(14)
C30A C21A C20A 119.1(15)
C22A C21A C20A 113.8(15)
C17A C22A C21A 127.2(16)
C17A C22A C23A 107.1(13)
C21A C22A C23A 119.3(14)
C17A C22A Sc1A 66.4(9)
C21A C22A Sc1A 108.3(10)
C23A C22A Sc1A 67.9(8)
C28A C23A C22A 119.3(14)
C28A C23A C24A 124.7(13)
C22A C23A C24A 107.0(13)
C28A C23A Sc1A 98.3(10)
C22A C23A Sc1A 80.0(9)
C24A C23A Sc1A 60.6(8)
C25A C24A C23A 117.0(13)
C25A C24A C16A 121.3(16)
C23A C24A C16A 107.7(13)
C25A C24A Sc1A 79.0(10)
C23A C24A Sc1A 84.4(9)
C16A C24A Sc1A 69.4(9)
C57A C25A C26A 115.3(15)
C57A C25A C24A 117.0(15)
C26A C25A C24A 117.3(15)
C57A C25A Sc1A 78.8(10)
C26A C25A Sc1A 95.3(10)
C24A C25A Sc1A 64.5(9)
C27A C26A C54A 109.7(14)
C27A C26A C25A 123.3(14)
C54A C26A C25A 120.0(15)
C26A C27A C28A 120.0(13)
C26A C27A C53A 107.5(14)
C28A C27A C53A 120.9(14)
C29A C28A C23A 119.9(14)
C29A C28A C27A 116.9(14)
C23A C28A C27A 117.2(14)
C28A C29A C30A 121.0(14)
C28A C29A C33A 121.7(14)
C30A C29A C33A 106.6(15)
C21A C30A C29A 120.5(15)
C21A C30A C31A 120.3(16)
C29A C30A C31A 109.5(14)
C32A C31A C40A 124.8(17)
C32A C31A C30A 105.8(14)
C40A C31A C30A 121.1(15)
C31A C32A C37A 120.5(16)
C31A C32A C33A 111.4(15)
C37A C32A C33A 120.0(15)
C34A C33A C29A 122.5(15)
C34A C33A C32A 121.0(16)
C29A C33A C32A 106.7(14)
C33A C34A C35A 119.9(16)
C33A C34A C53A 116.6(15)
C35A C34A C53A 116.2(16)
C34A C35A C50A 123.2(16)
C34A C35A C36A 119.7(16)
C50A C35A C36A 108.5(17)
C37A C36A C48A 123.0(16)
C37A C36A C35A 121.0(17)
C48A C36A C35A 104.9(16)
C36A C37A C38A 118.6(17)
C36A C37A C32A 118.2(16)
C38A C37A C32A 115.2(16)
C46A C38A C39A 111.0(15)
C46A C38A C37A 118.9(16)
C39A C38A C37A 121.7(17)
C40A C39A C38A 122.3(16)
C40A C39A C44A 124.3(16)
C38A C39A C44A 105.6(16)
C40A C39A Sc2A 70.6(9)
C38A C39A Sc2A 102.8(10)
C44A C39A Sc2A 72.7(8)
C39A C40A C31A 115.4(15)
C39A C40A C41A 116.8(15)
C31A C40A C41A 118.5(16)
C39A C40A Sc2A 76.0(9)
C31A C40A Sc2A 97.8(9)
C41A C40A Sc2A 66.8(8)
C20A C41A C40A 119.0(15)
C20A C41A C42A 106.2(15)
C40A C41A C42A 120.0(16)
C20A C41A Sc2A 84.6(9)
C40A C41A Sc2A 76.9(9)
C42A C41A Sc2A 70.0(9)
C41A C42A C80A 106.6(15)
C41A C42A C43A 120.3(15)
C80A C42A C43A 118.2(15)
C41A C42A Sc2A 72.0(8)
C80A C42A Sc2A 83.9(8)
C43A C42A Sc2A 75.6(8)
C44A C43A C66A 113.7(16)
C44A C43A C42A 119.7(16)
C66A C43A C42A 115.6(15)
C44A C43A Sc2A 78.3(9)
C66A C43A Sc2A 92.6(9)
C42A C43A Sc2A 66.9(8)
C43A C44A C45A 124.9(17)
C43A C44A C39A 118.9(17)
C45A C44A C39A 107.7(14)
C43A C44A Sc2A 68.8(9)
C45A C44A Sc2A 101.8(9)
C39A C44A Sc2A 72.3(9)
C44A C45A C67A 121.8(14)
C44A C45A C46A 109.0(16)
C67A C45A C46A 120.0(15)
C47A C46A C38A 123.6(16)
C47A C46A C45A 120.8(17)
C38A C46A C45A 106.7(16)
C46A C47A C79A 121.1(15)
C46A C47A C48A 117.0(17)
C79A C47A C48A 114.3(16)
C49A C48A C36A 110.2(16)
C49A C48A C47A 121.1(16)
C36A C48A C47A 118.7(16)
C48A C49A C50A 108.5(16)
C48A C49A C77A 122.8(16)
C50A C49A C77A 121.2(16)
C48A C49A Dy1A 95.8(9)
C50A C49A Dy1A 92.9(9)
C77A C49A Dy1A 57.5(8)
C49A C50A C51A 122.4(17)
C49A C50A C35A 107.9(15)
C51A C50A C35A 119.7(16)
C52A C51A C50A 119.7(16)
C52A C51A C75A 116.0(16)
C50A C51A C75A 117.4(17)
C51A C52A C54A 123.0(17)
C51A C52A C53A 119.0(16)
C54A C52A C53A 107.8(14)
C34A C53A C27A 121.0(14)
C34A C53A C52A 122.1(17)
C27A C53A C52A 108.0(14)
C55A C54A C26A 123.2(15)
C55A C54A C52A 119.9(17)
C26A C54A C52A 106.9(14)
C54A C55A C56A 117.5(16)
C54A C55A C74A 119.3(17)
C56A C55A C74A 115.6(17)
C55A C56A C57A 120.4(17)
C55A C56A C58A 121.0(17)
C57A C56A C58A 109.7(15)
C25A C57A C56A 123.3(16)
C25A C57A C14A 121.2(15)
C56A C57A C14A 107.1(17)
C25A C57A Sc1A 68.0(9)
C56A C57A Sc1A 102.4(10)
C14A C57A Sc1A 73.6(9)
C13A C58A C59A 121.1(16)
C13A C58A C56A 107.2(15)
C59A C58A C56A 122.6(17)
C60A C59A C73A 119.8(18)
C60A C59A C58A 116.8(17)
C73A C59A C58A 115.8(17)
C11A C60A C59A 121.9(18)
C11A C60A C61A 110.5(16)
C59A C60A C61A 117.8(17)
C71A C61A C62A 123.5(17)
C71A C61A C60A 123.5(18)
C62A C61A C60A 105.9(16)
C71A C61A Dy1A 57.1(9)
C62A C61A Dy1A 96.8(10)
C60A C61A Dy1A 94.3(11)
C61A C62A C63A 118.9(16)
C61A C62A C10A 109.1(17)
C63A C62A C10A 120.6(16)
C69A C63A C62A 119.5(16)
C69A C63A C64A 116.5(15)
C62A C63A C64A 117.4(16)
C65A C64A C8A 106.8(16)
C65A C64A C63A 120.7(14)
C8A C64A C63A 120.1(15)
C64A C65A C66A 110.8(14)
C64A C65A C67A 121.3(15)
C66A C65A C67A 120.8(15)
C65A C66A C7A 107.5(15)
C65A C66A C43A 122.7(14)
C7A C66A C43A 122.0(17)
C65A C66A Sc2A 100.5(9)
C7A C66A Sc2A 90.2(10)
C43A C66A Sc2A 56.0(8)
C45A C67A C65A 116.0(15)
C45A C67A C68A 118.2(14)
C65A C67A C68A 117.6(15)
C69A C68A C67A 121.4(15)
C69A C68A C79A 107.4(14)
C67A C68A C79A 122.5(16)
C68A C69A C63A 122.3(15)
C68A C69A C70A 108.5(15)
C63A C69A C70A 122.0(16)
C68A C69A Dy1A 88.0(10)
C63A C69A Dy1A 95.8(10)
C70A C69A Dy1A 57.9(9)
C78A C70A C69A 109.2(16)
C78A C70A C71A 123.5(17)
C69A C70A C71A 116.7(15)
C78A C70A Dy1A 74.2(11)
C69A C70A Dy1A 92.2(10)
C71A C70A Dy1A 72.9(10)
C61A C71A C72A 117.6(17)
C61A C71A C70A 119.1(16)
C72A C71A C70A 113.8(16)
C61A C71A Dy1A 95.0(10)
C72A C71A Dy1A 71.3(10)
C70A C71A Dy1A 72.6(10)
C73A C72A C71A 119.7(17)
C73A C72A C76A 108.7(18)
C71A C72A C76A 120.4(16)
C73A C72A Dy1A 90.5(10)
C71A C72A Dy1A 74.8(9)
C76A C72A Dy1A 72.1(9)
C74A C73A C59A 121.9(17)
C74A C73A C72A 109.4(18)
C59A C73A C72A 121.4(18)
C74A C73A Dy1A 86.0(10)
C59A C73A Dy1A 96.3(9)
C72A C73A Dy1A 59.4(9)
C73A C74A C75A 109.7(17)
C73A C74A C55A 122.9(17)
C75A C74A C55A 119.2(17)
C74A C75A C51A 122.2(17)
C74A C75A C76A 108.1(17)
C51A C75A C76A 121.1(16)
C74A C75A Dy1A 85.5(9)
C51A C75A Dy1A 94.5(9)
C76A C75A Dy1A 59.2(8)
C77A C76A C72A 122.4(17)
C77A C76A C75A 120.8(17)
C72A C76A C75A 104.1(16)
C77A C76A Dy1A 74.4(9)
C72A C76A Dy1A 72.3(9)
C75A C76A Dy1A 88.9(9)
C78A C77A C76A 117.2(18)
C78A C77A C49A 116.6(16)
C76A C77A C49A 116.8(17)
C78A C77A Dy1A 75.2(10)
C76A C77A Dy1A 72.5(9)
C49A C77A Dy1A 91.7(9)
C77A C78A C70A 122.4(18)
C77A C78A C79A 118.6(17)
C70A C78A C79A 106.4(15)
C77A C78A Dy1A 72.2(10)
C70A C78A Dy1A 72.9(10)
C79A C78A Dy1A 91.0(10)
C47A C79A C78A 126.4(16)
C47A C79A C68A 117.4(15)
C78A C79A C68A 108.4(15)
C47A C79A Dy1A 95.8(10)
C78A C79A Dy1A 59.0(9)
C68A C79A Dy1A 87.2(9)
C19A C80A C6A 118.4(14)
C19A C80A C42A 108.9(14)
C6A C80A C42A 124.8(16)
C19A C80A Sc2A 82.9(8)
C6A C80A Sc2A 97.2(9)
C42A C80A Sc2A 61.1(7)
N2P Ni1P N1P 90.5(5)
N2P Ni1P N4P 176.8(4)
N1P Ni1P N4P 89.3(5)
N2P Ni1P N3P 89.3(5)
N1P Ni1P N3P 178.2(4)
N4P Ni1P N3P 90.7(5)
C6P N1P C3P 104.5(10)
C6P N1P Ni1P 128.6(9)
C3P N1P Ni1P 126.9(9)
C1P N2P C18P 102.7(10)
C1P N2P Ni1P 128.7(9)
C18P N2P Ni1P 128.5(8)
C13P N3P C16P 104.1(11)
C13P N3P Ni1P 127.4(10)
C16P N3P Ni1P 128.4(9)
C8P N4P C11P 103.6(10)
C8P N4P Ni1P 128.6(8)
C11P N4P Ni1P 127.7(9)
C2P C1P N2P 123.9(12)
C2P C1P C20P 123.8(11)
N2P C1P C20P 112.2(11)
C3P C2P C1P 124.7(12)
C3P C2P H2P 117.7
C1P C2P H2P 117.7
C2P C3P N1P 125.1(12)
C2P C3P C4P 124.5(11)
N1P C3P C4P 110.3(11)
C5P C4P C3P 107.0(11)
C5P C4P C35P 130.1(13)
C3P C4P C35P 122.8(12)
C4P C5P C6P 106.9(12)
C4P C5P C33P 129.2(12)
C6P C5P C33P 123.8(12)
N1P C6P C7P 126.2(12)
N1P C6P C5P 111.3(11)
C7P C6P C5P 122.5(13)
C8P C7P C6P 120.4(13)
C8P C7P H7P 119.8
C6P C7P H7P 119.8
N4P C8P C7P 126.8(12)
N4P C8P C9P 112.5(11)
C7P C8P C9P 120.6(12)
C10P C9P C8P 105.8(12)
C10P C9P C31P 128.5(12)
C8P C9P C31P 125.5(11)
C9P C10P C11P 105.8(11)
C9P C10P C29P 128.3(13)
C11P C10P C29P 125.8(12)
N4P C11P C12P 124.4(12)
N4P C11P C10P 112.3(11)
C12P C11P C10P 123.4(11)
C13P C12P C11P 124.8(12)
C13P C12P H12P 117.6
C11P C12P H12P 117.6
N3P C13P C12P 124.9(12)
N3P C13P C14P 112.6(12)
C12P C13P C14P 122.5(12)
C15P C14P C13P 105.8(11)
C15P C14P C27P 129.6(12)
C13P C14P C27P 124.5(12)
C14P C15P C16P 106.2(12)
C14P C15P C25P 129.6(12)
C16P C15P C25P 124.1(12)
N3P C16P C17P 124.9(12)
N3P C16P C15P 111.2(11)
C17P C16P C15P 123.8(13)
C18P C17P C16P 123.3(13)
C18P C17P H17P 118.3
C16P C17P H17P 118.3
C17P C18P N2P 125.2(12)
C17P C18P C19P 123.1(13)
N2P C18P C19P 111.7(11)
C20P C19P C18P 105.8(12)
C20P C19P C23P 130.7(12)
C18P C19P C23P 123.2(11)
C19P C20P C1P 107.6(11)
C19P C20P C21P 128.3(13)
C1P C20P C21P 124.0(12)
C20P C21P C22P 113.4(11)
C20P C21P H21A 108.9
C22P C21P H21A 108.9
C20P C21P H21B 108.9
C22P C21P H21B 108.9
H21A C21P H21B 107.7
C21P C22P H22A 109.5
C21P C22P H22B 109.5
H22A C22P H22B 109.5
C21P C22P H22C 109.5
H22A C22P H22C 109.5
H22B C22P H22C 109.5
C19P C23P C24P 113.2(12)
C19P C23P H23A 108.9
C24P C23P H23A 108.9
C19P C23P H23B 108.9
C24P C23P H23B 108.9
H23A C23P H23B 107.8
C23P C24P H24A 109.5
C23P C24P H24B 109.5
H24A C24P H24B 109.5
C23P C24P H24C 109.5
H24A C24P H24C 109.5
H24B C24P H24C 109.5
C15P C25P C26P 113.0(12)
C15P C25P H25A 109.0
C26P C25P H25A 109.0
C15P C25P H25B 109.0
C26P C25P H25B 109.0
H25A C25P H25B 107.8
C25P C26P H26A 109.5
C25P C26P H26B 109.5
H26A C26P H26B 109.5
C25P C26P H26C 109.5
H26A C26P H26C 109.5
H26B C26P H26C 109.5
C14P C27P C28P 113.3(11)
C14P C27P H27A 108.9
C28P C27P H27A 108.9
C14P C27P H27B 108.9
C28P C27P H27B 108.9
H27A C27P H27B 107.7
C27P C28P H28A 109.5
C27P C28P H28B 109.5
H28A C28P H28B 109.5
C27P C28P H28C 109.5
H28A C28P H28C 109.5
H28B C28P H28C 109.5
C10P C29P C30P 111.9(10)
C10P C29P H29A 109.2
C30P C29P H29A 109.2
C10P C29P H29B 109.2
C30P C29P H29B 109.2
H29A C29P H29B 107.9
C29P C30P H30A 109.5
C29P C30P H30B 109.5
H30A C30P H30B 109.5
C29P C30P H30C 109.5
H30A C30P H30C 109.5
H30B C30P H30C 109.5
C9P C31P C32P 111.4(10)
C9P C31P H31A 109.3
C32P C31P H31A 109.3
C9P C31P H31B 109.3
C32P C31P H31B 109.3
H31A C31P H31B 108.0
C31P C32P H32A 109.5
C31P C32P H32B 109.5
H32A C32P H32B 109.5
C31P C32P H32C 109.5
H32A C32P H32C 109.5
H32B C32P H32C 109.5
C5P C33P C34P 112.4(11)
C5P C33P H33A 109.1
C34P C33P H33A 109.1
C5P C33P H33B 109.1
C34P C33P H33B 109.1
H33A C33P H33B 107.9
C33P C34P H34A 109.5
C33P C34P H34B 109.5
H34A C34P H34B 109.5
C33P C34P H34C 109.5
H34A C34P H34C 109.5
H34B C34P H34C 109.5
C4P C35P C36P 112.7(10)
C4P C35P H35A 109.0
C36P C35P H35A 109.0
C4P C35P H35B 109.0
C36P C35P H35B 109.0
H35A C35P H35B 107.8
C35P C36P H36A 109.5
C35P C36P H36B 109.5
H36A C36P H36B 109.5
C35P C36P H36C 109.5
H36A C36P H36C 109.5
H36B C36P H36C 109.5
C2S C1S C6S 120.0
C2S C1S H1S 120.0
C6S C1S H1S 120.0
C3S C2S C1S 120.0
C3S C2S H2S 120.0
C1S C2S H2S 120.0
C2S C3S C4S 120.0
C2S C3S H3S 120.0
C4S C3S H3S 120.0
C5S C4S C3S 120.0
C5S C4S H4S 120.0
C3S C4S H4S 120.0
C6S C5S C4S 120.0
C6S C5S H5S 120.0
C4S C5S H5S 120.0
C5S C6S C1S 120.0
C5S C6S H6S 120.0
C1S C6S H6S 120.0
C8S C7S C12S 120.0
C8S C7S C13S 122.7(11)
C12S C7S C13S 117.3(11)
C7S C8S C9S 120.0
C7S C8S H8S 120.0
C9S C8S H8S 120.0
C10S C9S C8S 120.0
C10S C9S H9S 120.0
C8S C9S H9S 120.0
C9S C10S C11S 120.0
C9S C10S H10S 120.0
C11S C10S H10S 120.0
C12S C11S C10S 120.0
C12S C11S H11S 120.0
C10S C11S H11S 120.0
C11S C12S C7S 120.0
C11S C12S H12S 120.0
C7S C12S H12S 120.0
C7S C13S H13A 109.5
C7S C13S H13B 109.5
H13A C13S H13B 109.5
C7S C13S H13C 109.5
H13A C13S H13C 109.5
H13B C13S H13C 109.5
C15S C14S C19S 120.0
C15S C14S C20S 122(3)
C19S C14S C20S 118(3)
C16S C15S C14S 120.0
C16S C15S H15S 120.0
C14S C15S H15S 120.0
C15S C16S C17S 120.0
C15S C16S H16S 120.0
C17S C16S H16S 120.0
C18S C17S C16S 120.0
C18S C17S H17S 120.0
C16S C17S H17S 120.0
C19S C18S C17S 120.0
C19S C18S H18S 120.0
C17S C18S H18S 120.0
C18S C19S C14S 120.0
C14S C20S H20A 109.5
C14S C20S H20B 109.5
H20A C20S H20B 109.5
C14S C20S H20C 109.5
H20A C20S H20C 109.5
H20B C20S H20C 109.5

loop_
_geom_bond_atom_site_label_1
_geom_bond_atom_site_label_2
_geom_bond_distance
Dy1A N1 2.069(11)
Dy1A C76A 2.450(15)
Dy1A C72A 2.452(17)
Dy1A C77A 2.473(16)
Dy1A C70A 2.494(18)
Dy1A C71A 2.499(17)
Dy1A C78A 2.511(18)
Dy1A C73A 2.849(16)
Dy1A C75A 2.851(15)
Dy1A C79A 2.929(16)
Dy1A C49A 2.931(15)
Dy1A C69A 2.942(17)
Sc1A N1 2.046(13)
Sc1A C16A 2.190(16)
Sc1A C24A 2.219(17)
Sc1A C15A 2.368(16)
Sc1A C25A 2.412(17)
Sc1A C17A 2.491(17)
Sc1A C23A 2.535(16)
Sc1A C57A 2.551(16)
Sc1A C14A 2.558(16)
Sc1A C22A 2.695(17)
Sc1A Sc2A 3.264(6)
Sc2A N1 1.965(10)
Sc2A C42A 2.236(14)
Sc2A C41A 2.263(16)
Sc2A C43A 2.354(16)
Sc2A C40A 2.398(15)
Sc2A C39A 2.466(15)
Sc2A C44A 2.472(16)
Sc2A C80A 2.540(15)
Sc2A C20A 2.556(17)
Sc2A C19A 2.764(15)
Sc2A C66A 2.836(16)
Dy1B Sc1B 3.086(14)
C1A C5A 1.40(3)
C1A C2A 1.43(2)
C1A C18A 1.44(3)
C2A C3A 1.42(3)
C2A C15A 1.46(3)
C3A C12A 1.41(3)
C3A C4A 1.46(2)
C4A C9A 1.40(3)
C4A C5A 1.47(3)
C5A C6A 1.42(2)
C6A C7A 1.39(3)
C6A C80A 1.45(3)
C7A C66A 1.45(2)
C7A C8A 1.47(3)
C8A C64A 1.44(3)
C8A C9A 1.47(2)
C9A C10A 1.39(3)
C10A C62A 1.45(3)
C10A C11A 1.46(3)
C11A C12A 1.39(3)
C11A C60A 1.41(3)
C12A C13A 1.43(2)
C13A C58A 1.42(3)
C13A C14A 1.47(3)
C14A C15A 1.43(3)
C14A C57A 1.46(2)
C15A C16A 1.43(3)
C16A C17A 1.41(2)
C16A C24A 1.48(2)
C17A C22A 1.41(2)
C17A C18A 1.47(2)
C18A C19A 1.39(2)
C19A C20A 1.41(2)
C19A C80A 1.45(3)
C20A C41A 1.42(3)
C20A C21A 1.46(2)
C21A C30A 1.38(2)
C21A C22A 1.45(2)
C22A C23A 1.45(2)
C23A C28A 1.41(2)
C23A C24A 1.46(2)
C24A C25A 1.46(2)
C25A C57A 1.42(3)
C25A C26A 1.45(2)
C26A C27A 1.42(2)
C26A C54A 1.45(2)
C27A C28A 1.44(2)
C27A C53A 1.45(2)
C28A C29A 1.39(2)
C29A C30A 1.44(2)
C29A C33A 1.45(2)
C30A C31A 1.47(2)
C31A C32A 1.39(2)
C31A C40A 1.40(2)
C32A C37A 1.44(3)
C32A C33A 1.45(2)
C33A C34A 1.39(2)
C34A C35A 1.40(3)
C34A C53A 1.44(2)
C35A C50A 1.42(3)
C35A C36A 1.48(2)
C36A C37A 1.39(3)
C36A C48A 1.43(3)
C37A C38A 1.44(2)
C38A C46A 1.42(3)
C38A C39A 1.42(3)
C39A C40A 1.40(3)
C39A C44A 1.49(3)
C40A C41A 1.46(2)
C41A C42A 1.46(3)
C42A C80A 1.47(2)
C42A C43A 1.48(3)
C43A C44A 1.37(2)
C43A C66A 1.48(3)
C44A C45A 1.42(3)
C45A C67A 1.42(2)
C45A C46A 1.45(2)
C46A C47A 1.42(3)
C47A C79A 1.42(3)
C47A C48A 1.46(2)
C48A C49A 1.41(3)
C49A C50A 1.42(3)
C49A C77A 1.50(3)
C50A C51A 1.43(2)
C51A C52A 1.41(3)
C51A C75A 1.43(3)
C52A C54A 1.45(2)
C52A C53A 1.45(2)
C54A C55A 1.39(3)
C55A C56A 1.42(3)
C55A C74A 1.45(3)
C56A C57A 1.44(3)
C56A C58A 1.44(3)
C58A C59A 1.44(3)
C59A C60A 1.41(3)
C59A C73A 1.42(3)
C60A C61A 1.46(3)
C61A C71A 1.39(3)
C61A C62A 1.43(3)
C62A C63A 1.43(2)
C63A C69A 1.42(2)
C63A C64A 1.46(2)
C64A C65A 1.41(2)
C65A C66A 1.42(3)
C65A C67A 1.43(2)
C67A C68A 1.43(2)
C68A C69A 1.40(2)
C68A C79A 1.47(2)
C69A C70A 1.47(2)
C70A C78A 1.42(3)
C70A C71A 1.48(3)
C71A C72A 1.44(3)
C72A C73A 1.43(3)
C72A C76A 1.50(3)
C73A C74A 1.41(3)
C74A C75A 1.43(3)
C75A C76A 1.50(3)
C76A C77A 1.40(3)
C77A C78A 1.40(3)
C78A C79A 1.46(3)
Ni1P N2P 1.942(11)
Ni1P N1P 1.947(11)
Ni1P N4P 1.948(11)
Ni1P N3P 1.968(11)
N1P C6P 1.379(19)
N1P C3P 1.406(15)
N2P C1P 1.382(15)
N2P C18P 1.395(17)
N3P C13P 1.370(16)
N3P C16P 1.376(18)
N4P C8P 1.371(18)
N4P C11P 1.381(15)
C1P C2P 1.381(18)
C1P C20P 1.434(18)
C2P C3P 1.358(19)
C2P H2P 0.9300
C3P C4P 1.452(19)
C4P C5P 1.354(19)
C4P C35P 1.514(17)
C5P C6P 1.451(17)
C5P C33P 1.50(2)
C6P C7P 1.397(17)
C7P C8P 1.387(17)
C7P H7P 0.9300
C8P C9P 1.447(17)
C9P C10P 1.376(18)
C9P C31P 1.52(2)
C10P C11P 1.446(18)
C10P C29P 1.492(16)
C11P C12P 1.391(18)
C12P C13P 1.372(19)
C12P H12P 0.9300
C13P C14P 1.438(19)
C14P C15P 1.367(19)
C14P C27P 1.504(17)
C15P C16P 1.456(17)
C15P C25P 1.492(19)
C16P C17P 1.385(17)
C17P C18P 1.364(17)
C17P H17P 0.9300
C18P C19P 1.459(17)
C19P C20P 1.339(18)
C19P C23P 1.510(18)
C20P C21P 1.481(16)
C21P C22P 1.558(19)
C21P H21A 0.9700
C21P H21B 0.9700
C22P H22A 0.9600
C22P H22B 0.9600
C22P H22C 0.9600
C23P C24P 1.521(18)
C23P H23A 0.9700
C23P H23B 0.9700
C24P H24A 0.9600
C24P H24B 0.9600
C24P H24C 0.9600
C25P C26P 1.505(18)
C25P H25A 0.9700
C25P H25B 0.9700
C26P H26A 0.9600
C26P H26B 0.9600
C26P H26C 0.9600
C27P C28P 1.56(2)
C27P H27A 0.9700
C27P H27B 0.9700
C28P H28A 0.9600
C28P H28B 0.9600
C28P H28C 0.9600
C29P C30P 1.528(18)
C29P H29A 0.9700
C29P H29B 0.9700
C30P H30A 0.9600
C30P H30B 0.9600
C30P H30C 0.9600
C31P C32P 1.54(2)
C31P H31A 0.9700
C31P H31B 0.9700
C32P H32A 0.9600
C32P H32B 0.9600
C32P H32C 0.9600
C33P C34P 1.52(2)
C33P H33A 0.9700
C33P H33B 0.9700
C34P H34A 0.9600
C34P H34B 0.9600
C34P H34C 0.9600
C35P C36P 1.549(17)
C35P H35A 0.9700
C35P H35B 0.9700
C36P H36A 0.9600
C36P H36B 0.9600
C36P H36C 0.9600
C1S C2S 1.3900
C1S C6S 1.3900
C1S H1S 0.9300
C2S C3S 1.3900
C2S H2S 0.9300
C3S C4S 1.3900
C3S H3S 0.9300
C4S C5S 1.3900
C4S H4S 0.9300
C5S C6S 1.3900
C5S H5S 0.9300
C6S H6S 0.9300
C7S C8S 1.3900
C7S C12S 1.3900
C7S C13S 1.49(2)
C8S C9S 1.3900
C8S H8S 0.9300
C9S C10S 1.3900
C9S H9S 0.9300
C10S C11S 1.3900
C10S H10S 0.9300
C11S C12S 1.3900
C11S H11S 0.9300
C12S H12S 0.9300
C13S H13A 0.9600
C13S H13B 0.9600
C13S H13C 0.9600
C14S C15S 1.3900
C14S C19S 1.3900
C14S C20S 1.51(6)
C15S C16S 1.3900
C15S H15S 0.9300
C16S C17S 1.3900
C16S H16S 0.9300
C17S C18S 1.3900
C17S H17S 0.9300
C18S C19S 1.3900
C18S H18S 0.9300
C20S H20A 0.9600
C20S H20B 0.9600
C20S H20C 0.9600

loop_
_geom_torsion_atom_site_label_1
_geom_torsion_atom_site_label_2
_geom_torsion_atom_site_label_3
_geom_torsion_atom_site_label_4
_geom_torsion
C5A C1A C2A C3A 0.2(17)
C18A C1A C2A C3A 143.3(15)
C5A C1A C2A C15A -149.0(15)
C18A C1A C2A C15A -6(2)
C1A C2A C3A C12A -146.5(15)
C15A C2A C3A C12A 3(2)
C1A C2A C3A C4A 1.7(17)
C15A C2A C3A C4A 150.8(15)
C12A C3A C4A C9A 0(2)
C2A C3A C4A C9A -148.4(15)
C12A C3A C4A C5A 145.8(15)
C2A C3A C4A C5A -2.9(17)
C2A C1A C5A C6A 145.3(16)
C18A C1A C5A C6A 1(2)
C2A C1A C5A C4A -2.0(17)
C18A C1A C5A C4A -146.5(13)
C9A C4A C5A C1A 146.4(15)
C3A C4A C5A C1A 3.0(16)
C9A C4A C5A C6A -4(2)
C3A C4A C5A C6A -147.2(14)
C1A C5A C6A C7A -144.2(17)
C4A C5A C6A C7A 0(2)
C1A C5A C6A C80A 3(2)
C4A C5A C6A C80A 147.3(14)
C5A C6A C7A C66A 142.6(16)
C80A C6A C7A C66A -5(2)
C5A C6A C7A C8A 3(2)
C80A C6A C7A C8A -144.9(15)
C6A C7A C8A C64A 147.4(15)
C66A C7A C8A C64A 1.7(18)
C6A C7A C8A C9A -2(2)
C66A C7A C8A C9A -147.3(14)
C3A C4A C9A C10A -3(2)
C5A C4A C9A C10A -142.3(16)
C3A C4A C9A C8A 144.0(15)
C5A C4A C9A C8A 5(2)
C64A C8A C9A C10A 2(2)
C7A C8A C9A C10A 146.6(16)
C64A C8A C9A C4A -147.0(16)
C7A C8A C9A C4A -2(2)
C4A C9A C10A C62A 144.6(18)
C8A C9A C10A C62A -2(2)
C4A C9A C10A C11A 1(2)
C8A C9A C10A C11A -145.5(16)
C9A C10A C11A C12A 3(2)
C62A C10A C11A C12A -145.5(16)
C9A C10A C11A C60A 147.7(15)
C62A C10A C11A C60A -0.9(19)
C60A C11A C12A C3A -145.2(15)
C10A C11A C12A C3A -6(2)
C60A C11A C12A C13A 5(2)
C10A C11A C12A C13A 144.9(15)
C2A C3A C12A C11A 148.5(15)
C4A C3A C12A C11A 4(2)
C2A C3A C12A C13A -3(2)
C4A C3A C12A C13A -147.3(15)
C11A C12A C13A C58A -5(2)
C3A C12A C13A C58A 146.9(15)
C11A C12A C13A C14A -151.4(15)
C3A C12A C13A C14A 0(2)
C58A C13A C14A C15A -146.8(15)
C12A C13A C14A C15A 3(2)
C58A C13A C14A C57A -4.1(17)
C12A C13A C14A C57A 145.7(15)
C58A C13A C14A Sc1A -79.1(12)
C12A C13A C14A Sc1A 70.6(15)
C57A C14A C15A C16A 6(2)
C13A C14A C15A C16A 142.7(15)
Sc1A C14A C15A C16A 55.1(13)
C57A C14A C15A C2A -140.1(17)
C13A C14A C15A C2A -3(2)
Sc1A C14A C15A C2A -90.8(13)
C57A C14A C15A Sc1A -49.3(16)
C13A C14A C15A Sc1A 87.6(14)
C3A C2A C15A C16A -145.9(16)
C1A C2A C15A C16A -1(2)
C3A C2A C15A C14A 1(2)
C1A C2A C15A C14A 145.1(16)
C3A C2A C15A Sc1A -81.3(16)
C1A C2A C15A Sc1A 63.1(16)
C14A C15A C16A C17A -139.5(16)
C2A C15A C16A C17A 6(2)
Sc1A C15A C16A C17A -76.3(14)
C14A C15A C16A C24A -3(2)
C2A C15A C16A C24A 143.3(15)
Sc1A C15A C16A C24A 60.5(13)
C14A C15A C16A Sc1A -63.1(14)
C2A C15A C16A Sc1A 82.8(13)
C15A C16A C17A C22A 140.1(16)
C24A C16A C17A C22A -2(2)
Sc1A C16A C17A C22A 67.0(14)
C15A C16A C17A C18A -4(2)
C24A C16A C17A C18A -146.5(15)
Sc1A C16A C17A C18A -77.5(14)
C15A C16A C17A Sc1A 73.1(14)
C24A C16A C17A Sc1A -69.0(10)
C5A C1A C18A C19A -2(2)
C2A C1A C18A C19A -143.4(15)
C5A C1A C18A C17A 148.8(14)
C2A C1A C18A C17A 8(2)
C16A C17A C18A C19A 148.5(15)
C22A C17A C18A C19A 5(2)
Sc1A C17A C18A C19A 89.3(14)
C16A C17A C18A C1A -3(2)
C22A C17A C18A C1A -146.4(15)
Sc1A C17A C18A C1A -62.1(13)
C1A C18A C19A C20A 148.2(15)
C17A C18A C19A C20A -2(2)
C1A C18A C19A C80A 0(2)
C17A C18A C19A C80A -150.7(14)
C1A C18A C19A Sc2A 73.4(15)
C17A C18A C19A Sc2A -77.2(16)
C18A C19A C20A C41A -154.2(15)
C80A C19A C20A C41A -1.4(16)
Sc2A C19A C20A C41A -55.5(11)
C18A C19A C20A C21A -3(2)
C80A C19A C20A C21A 149.8(14)
Sc2A C19A C20A C21A 95.7(13)
C18A C19A C20A Sc2A -98.7(15)
C80A C19A C20A Sc2A 54.1(10)
C19A C20A C21A C30A -144.9(16)
C41A C20A C21A C30A 4(2)
Sc2A C20A C21A C30A -58.2(15)
C19A C20A C21A C22A 5(2)
C41A C20A C21A C22A 153.6(15)
Sc2A C20A C21A C22A 91.5(12)
C16A C17A C22A C21A -150.1(15)
C18A C17A C22A C21A -3(2)
Sc1A C17A C22A C21A -95.7(15)
C16A C17A C22A C23A 1.2(19)
C18A C17A C22A C23A 148.2(14)
Sc1A C17A C22A C23A 55.6(11)
C16A C17A C22A Sc1A -54.4(12)
C18A C17A C22A Sc1A 92.6(13)
C30A C21A C22A C17A 147.7(17)
C20A C21A C22A C17A -2(2)
C30A C21A C22A C23A -1(2)
C20A C21A C22A C23A -150.1(14)
C30A C21A C22A Sc1A 73.8(17)
C20A C21A C22A Sc1A -75.7(13)
C17A C22A C23A C28A -148.6(15)
C21A C22A C23A C28A 5(2)
Sc1A C22A C23A C28A -93.9(14)
C17A C22A C23A C24A 0.1(18)
C21A C22A C23A C24A 154.1(14)
Sc1A C22A C23A C24A 54.8(10)
C17A C22A C23A Sc1A -54.7(12)
C21A C22A C23A Sc1A 99.3(13)
C28A C23A C24A C25A 4(2)
C22A C23A C24A C25A -142.2(15)
Sc1A C23A C24A C25A -74.6(13)
C28A C23A C24A C16A 145.2(16)
C22A C23A C24A C16A -1.4(18)
Sc1A C23A C24A C16A 66.2(11)
C28A C23A C24A Sc1A 79.0(16)
C22A C23A C24A Sc1A -67.6(11)
C17A C16A C24A C25A 140.9(15)
C15A C16A C24A C25A -2(2)
Sc1A C16A C24A C25A 62.1(13)
C17A C16A C24A C23A 2.1(18)
C15A C16A C24A C23A -140.9(15)
Sc1A C16A C24A C23A -76.7(11)
C17A C16A C24A Sc1A 78.7(12)
C15A C16A C24A Sc1A -64.2(14)
C23A C24A C25A C57A 138.8(16)
C16A C24A C25A C57A 4(2)
Sc1A C24A C25A C57A 61.0(13)
C23A C24A C25A C26A -5(2)
C16A C24A C25A C26A -140.0(16)
Sc1A C24A C25A C26A -82.5(14)
C23A C24A C25A Sc1A 77.8(13)
C16A C24A C25A Sc1A -57.5(13)
C57A C25A C26A C27A -144.4(16)
C24A C25A C26A C27A 0(2)
Sc1A C25A C26A C27A -64.3(17)
C57A C25A C26A C54A 3(2)
C24A C25A C26A C54A 147.5(15)
Sc1A C25A C26A C54A 83.5(14)
C54A C26A C27A C28A -144.6(15)
C25A C26A C27A C28A 6(3)
C54A C26A C27A C53A -1.1(17)
C25A C26A C27A C53A 149.6(15)
C22A C23A C28A C29A -8(2)
C24A C23A C28A C29A -150.7(16)
Sc1A C23A C28A C29A -90.9(15)
C22A C23A C28A C27A 144.1(16)
C24A C23A C28A C27A 1(2)
Sc1A C23A C28A C27A 61.0(15)
C26A C27A C28A C29A 146.3(16)
C53A C27A C28A C29A 8(2)
C26A C27A C28A C23A -6(2)
C53A C27A C28A C23A -145.0(15)
C23A C28A C29A C30A 5(2)
C27A C28A C29A C30A -146.5(16)
C23A C28A C29A C33A 145.1(17)
C27A C28A C29A C33A -7(2)
C22A C21A C30A C29A -2(2)
C20A C21A C30A C29A 146.1(16)
C22A C21A C30A C31A -144.3(15)
C20A C21A C30A C31A 4(2)
C28A C29A C30A C21A -1(3)
C33A C29A C30A C21A -145.5(16)
C28A C29A C30A C31A 145.5(16)
C33A C29A C30A C31A 0.6(18)
C21A C30A C31A C32A 145.4(15)
C29A C30A C31A C32A -0.8(18)
C21A C30A C31A C40A -4(2)
C29A C30A C31A C40A -150.4(14)
C40A C31A C32A C37A 0(2)
C30A C31A C32A C37A -148.2(15)
C40A C31A C32A C33A 148.8(16)
C30A C31A C32A C33A 0.6(18)
C28A C29A C33A C34A 1(3)
C30A C29A C33A C34A 145.8(16)
C28A C29A C33A C32A -144.8(16)
C30A C29A C33A C32A -0.2(18)
C31A C32A C33A C34A -146.9(15)
C37A C32A C33A C34A 2(2)
C31A C32A C33A C29A -0.3(19)
C37A C32A C33A C29A 148.7(15)
C29A C33A C34A C35A -145.2(17)
C32A C33A C34A C35A -4(2)
C29A C33A C34A C53A 4(3)
C32A C33A C34A C53A 145.0(16)
C33A C34A C35A C50A 145.3(16)
C53A C34A C35A C50A -4(2)
C33A C34A C35A C36A 1(2)
C53A C34A C35A C36A -147.7(15)
C34A C35A C36A C37A 3(2)
C50A C35A C36A C37A -145.5(16)
C34A C35A C36A C48A 148.1(15)
C50A C35A C36A C48A -0.7(16)
C48A C36A C37A C38A 4(2)
C35A C36A C37A C38A 142.5(16)
C48A C36A C37A C32A -143.3(16)
C35A C36A C37A C32A -5(2)
C31A C32A C37A C36A 148.5(15)
C33A C32A C37A C36A 2(2)
C31A C32A C37A C38A 0(2)
C33A C32A C37A C38A -146.2(16)
C36A C37A C38A C46A -2(2)
C32A C37A C38A C46A 146.0(15)
C36A C37A C38A C39A -147.8(15)
C32A C37A C38A C39A 1(2)
C46A C38A C39A C40A -149.1(15)
C37A C38A C39A C40A -1(2)
C46A C38A C39A C44A 1.3(17)
C37A C38A C39A C44A 149.1(15)
C46A C38A C39A Sc2A -74.1(14)
C37A C38A C39A Sc2A 73.8(16)
C38A C39A C40A C31A 1(2)
C44A C39A C40A C31A -143.6(15)
Sc2A C39A C40A C31A -92.0(12)
C38A C39A C40A C41A 147.6(15)
C44A C39A C40A C41A 3(2)
Sc2A C39A C40A C41A 54.4(12)
C38A C39A C40A Sc2A 93.2(14)
C44A C39A C40A Sc2A -51.6(14)
C32A C31A C40A C39A -1(2)
C30A C31A C40A C39A 143.1(15)
C32A C31A C40A C41A -146.4(16)
C30A C31A C40A C41A -3(2)
C32A C31A C40A Sc2A -78.7(16)
C30A C31A C40A Sc2A 65.0(15)
C19A C20A C41A C40A 139.9(15)
C21A C20A C41A C40A -11(2)
Sc2A C20A C41A C40A 71.8(13)
C19A C20A C41A C42A 0.8(17)
C21A C20A C41A C42A -150.0(14)
Sc2A C20A C41A C42A -67.4(10)
C19A C20A C41A Sc2A 68.2(11)
C21A C20A C41A Sc2A -82.6(14)
C39A C40A C41A C20A -135.3(17)
C31A C40A C41A C20A 10(2)
Sc2A C40A C41A C20A -76.1(14)
C39A C40A C41A C42A -2(2)
C31A C40A C41A C42A 143.6(15)
Sc2A C40A C41A C42A 57.4(12)
C39A C40A C41A Sc2A -59.2(12)
C31A C40A C41A Sc2A 86.2(13)
C20A C41A C42A C80A 0.2(16)
C40A C41A C42A C80A -138.5(14)
Sc2A C41A C42A C80A -77.7(10)
C20A C41A C42A C43A 138.4(14)
C40A C41A C42A C43A 0(2)
Sc2A C41A C42A C43A 60.5(12)
C20A C41A C42A Sc2A 77.9(10)
C40A C41A C42A Sc2A -60.8(13)
C41A C42A C43A C44A 2(2)
C80A C42A C43A C44A 135.1(16)
Sc2A C42A C43A C44A 60.3(13)
C41A C42A C43A C66A -140.2(14)
C80A C42A C43A C66A -6.6(19)
Sc2A C42A C43A C66A -81.4(11)
C41A C42A C43A Sc2A -58.7(12)
C80A C42A C43A Sc2A 74.8(11)
C66A C43A C44A C45A -2(2)
C42A C43A C44A C45A -144.5(16)
Sc2A C43A C44A C45A -89.9(15)
C66A C43A C44A C39A 141.8(15)
C42A C43A C44A C39A -1(2)
Sc2A C43A C44A C39A 54.0(13)
C66A C43A C44A Sc2A 87.7(12)
C42A C43A C44A Sc2A -54.6(12)
C40A C39A C44A C43A -2(2)
C38A C39A C44A C43A -151.3(14)
Sc2A C39A C44A C43A -52.4(13)
C40A C39A C44A C45A 147.8(15)
C38A C39A C44A C45A -1.8(16)
Sc2A C39A C44A C45A 97.1(11)
C40A C39A C44A Sc2A 50.7(14)
C38A C39A C44A Sc2A -98.9(11)
C43A C44A C45A C67A 2(2)
C39A C44A C45A C67A -145.0(15)
Sc2A C44A C45A C67A -70.1(16)
C43A C44A C45A C46A 148.8(16)
C39A C44A C45A C46A 1.6(17)
Sc2A C44A C45A C46A 76.5(12)
C39A C38A C46A C47A 147.0(15)
C37A C38A C46A C47A -2(2)
C39A C38A C46A C45A -0.3(17)
C37A C38A C46A C45A -149.2(14)
C44A C45A C46A C47A -149.3(15)
C67A C45A C46A C47A -2(2)
C44A C45A C46A C38A -0.8(17)
C67A C45A C46A C38A 146.5(15)
C38A C46A C47A C79A -143.5(16)
C45A C46A C47A C79A -1(2)
C38A C46A C47A C48A 4(2)
C45A C46A C47A C48A 147.2(15)
C37A C36A C48A C49A 144.3(16)
C35A C36A C48A C49A 0.4(16)
C37A C36A C48A C47A -2(2)
C35A C36A C48A C47A -145.6(14)
C46A C47A C48A C49A -144.6(16)
C79A C47A C48A C49A 5(2)
C46A C47A C48A C36A -2(2)
C79A C47A C48A C36A 147.4(15)
C36A C48A C49A C50A 0.1(17)
C47A C48A C49A C50A 145.1(15)
C36A C48A C49A C77A -149.7(15)
C47A C48A C49A C77A -5(2)
C36A C48A C49A Dy1A -95.0(12)
C47A C48A C49A Dy1A 50.0(15)
C48A C49A C50A C51A -145.8(15)
C77A C49A C50A C51A 5(2)
Dy1A C49A C50A C51A -48.7(15)
C48A C49A C50A C35A -0.5(17)
C77A C49A C50A C35A 149.9(14)
Dy1A C49A C50A C35A 96.6(11)
C34A C35A C50A C49A -146.7(15)
C36A C35A C50A C49A 0.7(17)
C34A C35A C50A C51A 0(2)
C36A C35A C50A C51A 147.2(15)
C49A C50A C51A C52A 145.5(16)
C35A C50A C51A C52A 4(2)
C49A C50A C51A C75A -4(2)
C35A C50A C51A C75A -145.6(15)
C50A C51A C52A C54A -144.6(15)
C75A C51A C52A C54A 5(2)
C50A C51A C52A C53A -4(2)
C75A C51A C52A C53A 146.4(14)
C33A C34A C53A C27A -3(2)
C35A C34A C53A C27A 147.3(15)
C33A C34A C53A C52A -146.0(16)
C35A C34A C53A C52A 4(2)
C26A C27A C53A C34A -146.2(15)
C28A C27A C53A C34A -3(2)
C26A C27A C53A C52A 1.6(17)
C28A C27A C53A C52A 144.7(15)
C51A C52A C53A C34A 0(2)
C54A C52A C53A C34A 145.8(14)
C51A C52A C53A C27A -147.9(14)
C54A C52A C53A C27A -1.6(17)
C27A C26A C54A C55A 145.5(15)
C25A C26A C54A C55A -6(2)
C27A C26A C54A C52A 0.1(17)
C25A C26A C54A C52A -151.7(14)
C51A C52A C54A C55A -1(2)
C53A C52A C54A C55A -145.8(14)
C51A C52A C54A C26A 145.6(14)
C53A C52A C54A C26A 0.9(17)
C26A C54A C55A C56A 5(2)
C52A C54A C55A C56A 146.4(15)
C26A C54A C55A C74A -143.1(15)
C52A C54A C55A C74A -2(2)
C54A C55A C56A C57A -2(2)
C74A C55A C56A C57A 147.8(15)
C54A C55A C56A C58A -145.7(16)
C74A C55A C56A C58A 4(2)
C26A C25A C57A C56A 0(2)
C24A C25A C57A C56A -144.3(16)
Sc1A C25A C57A C56A -90.7(15)
C26A C25A C57A C14A 143.7(16)
C24A C25A C57A C14A 0(2)
Sc1A C25A C57A C14A 53.2(15)
C26A C25A C57A Sc1A 90.6(13)
C24A C25A C57A Sc1A -53.6(12)
C55A C56A C57A C25A -1(2)
C58A C56A C57A C25A 146.8(16)
C55A C56A C57A C14A -149.0(15)
C58A C56A C57A C14A -1.3(18)
C55A C56A C57A Sc1A -72.5(16)
C58A C56A C57A Sc1A 75.1(14)
C15A C14A C57A C25A -4(3)
C13A C14A C57A C25A -145.7(15)
Sc1A C14A C57A C25A -50.7(14)
C15A C14A C57A C56A 144.6(16)
C13A C14A C57A C56A 3.2(17)
Sc1A C14A C57A C56A 98.2(11)
C15A C14A C57A Sc1A 46.3(15)
C13A C14A C57A Sc1A -95.0(11)
C12A C13A C58A C59A 0(2)
C14A C13A C58A C59A 151.0(15)
C12A C13A C58A C56A -147.9(14)
C14A C13A C58A C56A 3.3(17)
C55A C56A C58A C13A 146.2(15)
C57A C56A C58A C13A -1.2(18)
C55A C56A C58A C59A -1(2)
C57A C56A C58A C59A -148.3(15)
C13A C58A C59A C60A 4(2)
C56A C58A C59A C60A 146.8(15)
C13A C58A C59A C73A -145.5(15)
C56A C58A C59A C73A -3(2)
C12A C11A C60A C59A -1(2)
C10A C11A C60A C59A -145.5(16)
C12A C11A C60A C61A 143.8(16)
C10A C11A C60A C61A -0.4(19)
C73A C59A C60A C11A 144.9(16)
C58A C59A C60A C11A -3(2)
C73A C59A C60A C61A 2(2)
C58A C59A C60A C61A -146.2(16)
C11A C60A C61A C71A -149.7(16)
C59A C60A C61A C71A -3(2)
C11A C60A C61A C62A 1.5(19)
C59A C60A C61A C62A 148.2(15)
C11A C60A C61A Dy1A -96.8(13)
C59A C60A C61A Dy1A 49.9(14)
C71A C61A C62A C63A 5(3)
C60A C61A C62A C63A -145.8(16)
Dy1A C61A C62A C63A -49.4(17)
C71A C61A C62A C10A 149.1(17)
C60A C61A C62A C10A -2.1(19)
Dy1A C61A C62A C10A 94.4(13)
C9A C10A C62A C61A -145.1(17)
C11A C10A C62A C61A 2(2)
C9A C10A C62A C63A -2(3)
C11A C10A C62A C63A 144.9(17)
C61A C62A C63A C69A -4(3)
C10A C62A C63A C69A -143.5(18)
C61A C62A C63A C64A 146.5(17)
C10A C62A C63A C64A 7(2)
C7A C8A C64A C65A -3.2(18)
C9A C8A C64A C65A 145.7(15)
C7A C8A C64A C63A -145.5(15)
C9A C8A C64A C63A 3(2)
C69A C63A C64A C65A 7(2)
C62A C63A C64A C65A -144.7(17)
C69A C63A C64A C8A 143.8(16)
C62A C63A C64A C8A -8(2)
C8A C64A C65A C66A 3.6(18)
C63A C64A C65A C66A 145.6(16)
C8A C64A C65A C67A -147.2(15)
C63A C64A C65A C67A -5(3)
C64A C65A C66A C7A -2.5(17)
C67A C65A C66A C7A 148.4(14)
C64A C65A C66A C43A -152.2(14)
C67A C65A C66A C43A -1(2)
C64A C65A C66A Sc2A -96.0(12)
C67A C65A C66A Sc2A 54.9(15)
C6A C7A C66A C65A -143.8(15)
C8A C7A C66A C65A 0.4(17)
C6A C7A C66A C43A 6(2)
C8A C7A C66A C43A 150.4(14)
C6A C7A C66A Sc2A -42.8(15)
C8A C7A C66A Sc2A 101.5(12)
C44A C43A C66A C65A 2(2)
C42A C43A C66A C65A 145.6(14)
Sc2A C43A C66A C65A 80.1(15)
C44A C43A C66A C7A -143.7(15)
C42A C43A C66A C7A 0(2)
Sc2A C43A C66A C7A -65.3(14)
C44A C43A C66A Sc2A -78.4(12)
C42A C43A C66A Sc2A 65.6(11)
C44A C45A C67A C65A -1(2)
C46A C45A C67A C65A -144.6(15)
C44A C45A C67A C68A 146.3(16)
C46A C45A C67A C68A 3(2)
C64A C65A C67A C45A 148.9(16)
C66A C65A C67A C45A 1(2)
C64A C65A C67A C68A 1(2)
C66A C65A C67A C68A -146.9(15)
C45A C67A C68A C69A -145.8(16)
C65A C67A C68A C69A 1(2)
C45A C67A C68A C79A -2(2)
C65A C67A C68A C79A 145.0(16)
C67A C68A C69A C63A 0(3)
C79A C68A C69A C63A -147.9(16)
C67A C68A C69A C70A 151.0(16)
C79A C68A C69A C70A 2.7(19)
C67A C68A C69A Dy1A 96.0(15)
C79A C68A C69A Dy1A -52.3(12)
C62A C63A C69A C68A 146.4(17)
C64A C63A C69A C68A -4(2)
C62A C63A C69A C70A 0(3)
C64A C63A C69A C70A -151.2(17)
C62A C63A C69A Dy1A 55.1(16)
C64A C63A C69A Dy1A -95.6(14)
C68A C69A C70A C78A -1(2)
C63A C69A C70A C78A 149.6(17)
Dy1A C69A C70A C78A 74.1(13)
C68A C69A C70A C71A -147.3(16)
C63A C69A C70A C71A 4(2)
Dy1A C69A C70A C71A -72.0(14)
C68A C69A C70A Dy1A -75.3(13)
C63A C69A C70A Dy1A 75.5(16)
C62A C61A C71A C72A -146.5(18)
C60A C61A C71A C72A 0(2)
Dy1A C61A C71A C72A -71.5(14)
C62A C61A C71A C70A -2(3)
C60A C61A C71A C70A 144.1(17)
Dy1A C61A C71A C70A 72.8(14)
C62A C61A C71A Dy1A -75.0(18)
C60A C61A C71A Dy1A 71.3(16)
C78A C70A C71A C61A -143.0(18)
C69A C70A C71A C61A -2(2)
Dy1A C70A C71A C61A -86.0(15)
C78A C70A C71A C72A 3(2)
C69A C70A C71A C72A 143.4(16)
Dy1A C70A C71A C72A 59.6(12)
C78A C70A C71A Dy1A -57.0(16)
C69A C70A C71A Dy1A 83.7(14)
C61A C71A C72A C73A 4(2)
C70A C71A C72A C73A -142.0(17)
Dy1A C71A C72A C73A -81.7(15)
C61A C71A C72A C76A 143.9(16)
C70A C71A C72A C76A -2(2)
Dy1A C71A C72A C76A 58.1(14)
C61A C71A C72A Dy1A 85.8(14)
C70A C71A C72A Dy1A -60.3(12)
C60A C59A C73A C74A -145.2(16)
C58A C59A C73A C74A 3(2)
C60A C59A C73A C72A 2(2)
C58A C59A C73A C72A 150.4(16)
C60A C59A C73A Dy1A -56.1(15)
C58A C59A C73A Dy1A 92.6(13)
C71A C72A C73A C74A 145.6(16)
C76A C72A C73A C74A 1.6(17)
Dy1A C72A C73A C74A 72.9(12)
C71A C72A C73A C59A -5(2)
C76A C72A C73A C59A -149.0(15)
Dy1A C72A C73A C59A -77.8(16)
C71A C72A C73A Dy1A 72.8(13)
C76A C72A C73A Dy1A -71.3(11)
C59A C73A C74A C75A 147.7(15)
C72A C73A C74A C75A -2.8(17)
Dy1A C73A C74A C75A 52.8(11)
C59A C73A C74A C55A 0(2)
C72A C73A C74A C55A -150.9(15)
Dy1A C73A C74A C55A -95.4(14)
C54A C55A C74A C73A 145.7(16)
C56A C55A C74A C73A -3(2)
C54A C55A C74A C75A 0(2)
C56A C55A C74A C75A -148.5(15)
C73A C74A C75A C51A -145.3(15)
C55A C74A C75A C51A 4(2)
C73A C74A C75A C76A 2.8(17)
C55A C74A C75A C76A 152.3(13)
C73A C74A C75A Dy1A -52.8(11)
C55A C74A C75A Dy1A 96.7(13)
C52A C51A C75A C74A -7(2)
C50A C51A C75A C74A 143.8(15)
C52A C51A C75A C76A -151.0(14)
C50A C51A C75A C76A 0(2)
C52A C51A C75A Dy1A -94.5(12)
C50A C51A C75A Dy1A 56.3(14)
C73A C72A C76A C77A 141.8(16)
C71A C72A C76A C77A -2(2)
Dy1A C72A C76A C77A 57.5(15)
C73A C72A C76A C75A 0.1(16)
C71A C72A C76A C75A -143.6(15)
Dy1A C72A C76A C75A -84.2(10)
C73A C72A C76A Dy1A 84.3(11)
C71A C72A C76A Dy1A -59.4(14)
C74A C75A C76A C77A -144.2(15)
C51A C75A C76A C77A 4(2)
Dy1A C75A C76A C77A -71.0(13)
C74A C75A C76A C72A -1.7(16)
C51A C75A C76A C72A 146.8(14)
Dy1A C75A C76A C72A 71.4(10)
C74A C75A C76A Dy1A -73.1(11)
C51A C75A C76A Dy1A 75.4(14)
C72A C76A C77A C78A 6(2)
C75A C76A C77A C78A 141.5(16)
Dy1A C76A C77A C78A 62.4(14)
C72A C76A C77A C49A -139.4(16)
C75A C76A C77A C49A -4(2)
Dy1A C76A C77A C49A -82.9(13)
C72A C76A C77A Dy1A -56.5(14)
C75A C76A C77A Dy1A 79.1(13)
C48A C49A C77A C78A 0(2)
C50A C49A C77A C78A -145.9(16)
Dy1A C49A C77A C78A -74.3(13)
C48A C49A C77A C76A 145.8(16)
C50A C49A C77A C76A 0(2)
Dy1A C49A C77A C76A 71.3(12)
C48A C49A C77A Dy1A 74.5(15)
C50A C49A C77A Dy1A -71.7(15)
C76A C77A C78A C70A -6(3)
C49A C77A C78A C70A 139.8(17)
Dy1A C77A C78A C70A 55.3(16)
C76A C77A C78A C79A -142.2(16)
C49A C77A C78A C79A 3(2)
Dy1A C77A C78A C79A -81.2(14)
C76A C77A C78A Dy1A -61.0(13)
C49A C77A C78A Dy1A 84.4(13)
C69A C70A C78A C77A -141.8(17)
C71A C70A C78A C77A 1(3)
Dy1A C70A C78A C77A -55.0(16)
C69A C70A C78A C79A -1(2)
C71A C70A C78A C79A 142.4(16)
Dy1A C70A C78A C79A 86.0(12)
C69A C70A C78A Dy1A -86.8(13)
C71A C70A C78A Dy1A 56.5(15)
C46A C47A C79A C78A 146.7(17)
C48A C47A C79A C78A -2(2)
C46A C47A C79A C68A 1(2)
C48A C47A C79A C68A -147.0(15)
C46A C47A C79A Dy1A 91.4(15)
C48A C47A C79A Dy1A -57.2(13)
C77A C78A C79A C47A -3(2)
C70A C78A C79A C47A -145.3(17)
Dy1A C78A C79A C47A -72.8(16)
C77A C78A C79A C68A 145.2(16)
C70A C78A C79A C68A 2.5(19)
Dy1A C78A C79A C68A 75.0(13)
C77A C78A C79A Dy1A 70.3(14)
C70A C78A C79A Dy1A -72.5(12)
C69A C68A C79A C47A 147.8(15)
C67A C68A C79A C47A 0(2)
C69A C68A C79A C78A -3.3(19)
C67A C68A C79A C78A -151.2(16)
C69A C68A C79A Dy1A 52.7(12)
C67A C68A C79A Dy1A -95.2(15)
C18A C19A C80A C6A 4(2)
C20A C19A C80A C6A -149.0(13)
Sc2A C19A C80A C6A -94.4(12)
C18A C19A C80A C42A 155.0(13)
C20A C19A C80A C42A 1.5(15)
Sc2A C19A C80A C42A 56.1(9)
C18A C19A C80A Sc2A 98.9(13)
C20A C19A C80A Sc2A -54.6(10)
C7A C6A C80A C19A 143.5(14)
C5A C6A C80A C19A -5.8(19)
C7A C6A C80A C42A -2(2)
C5A C6A C80A C42A -151.2(14)
C7A C6A C80A Sc2A 57.8(14)
C5A C6A C80A Sc2A -91.6(13)
C41A C42A C80A C19A -1.0(16)
C43A C42A C80A C19A -140.2(13)
Sc2A C42A C80A C19A -70.2(11)
C41A C42A C80A C6A 147.1(14)
C43A C42A C80A C6A 8(2)
Sc2A C42A C80A C6A 77.9(14)
C41A C42A C80A Sc2A 69.2(10)
C43A C42A C80A Sc2A -70.0(11)
C18P N2P C1P C2P 179.7(12)
Ni1P N2P C1P C2P -2.9(18)
C18P N2P C1P C20P -2.5(13)
Ni1P N2P C1P C20P 174.9(9)
N2P C1P C2P C3P 5(2)
C20P C1P C2P C3P -172.9(12)
C1P C2P C3P N1P -3(2)
C1P C2P C3P C4P 173.5(12)
C6P N1P C3P C2P 177.0(12)
Ni1P N1P C3P C2P -0.4(18)
C6P N1P C3P C4P 0.0(13)
Ni1P N1P C3P C4P -177.3(8)
C2P C3P C4P C5P -176.6(12)
N1P C3P C4P C5P 0.4(14)
C2P C3P C4P C35P 0(2)
N1P C3P C4P C35P 176.6(11)
C3P C4P C5P C6P -0.6(14)
C35P C4P C5P C6P -176.5(12)
C3P C4P C5P C33P 176.0(12)
C35P C4P C5P C33P 0(2)
C3P N1P C6P C7P 179.8(12)
Ni1P N1P C6P C7P -2.9(19)
C3P N1P C6P C5P -0.4(14)
Ni1P N1P C6P C5P 176.9(8)
C4P C5P C6P N1P 0.7(15)
C33P C5P C6P N1P -176.2(11)
C4P C5P C6P C7P -179.6(12)
C33P C5P C6P C7P 3.6(19)
N1P C6P C7P C8P 3(2)
C5P C6P C7P C8P -177.0(12)
C11P N4P C8P C7P 178.5(12)
Ni1P N4P C8P C7P 1.0(19)
C11P N4P C8P C9P 0.1(14)
Ni1P N4P C8P C9P -177.4(8)
C6P C7P C8P N4P -2(2)
C6P C7P C8P C9P 176.6(12)
N4P C8P C9P C10P 0.3(15)
C7P C8P C9P C10P -178.2(11)
N4P C8P C9P C31P 176.5(11)
C7P C8P C9P C31P -2.0(19)
C8P C9P C10P C11P -0.5(14)
C31P C9P C10P C11P -176.6(12)
C8P C9P C10P C29P 175.4(12)
C31P C9P C10P C29P -1(2)
C8P N4P C11P C12P -179.7(12)
Ni1P N4P C11P C12P -2.2(18)
C8P N4P C11P C10P -0.4(13)
Ni1P N4P C11P C10P 177.1(8)
C9P C10P C11P N4P 0.6(14)
C29P C10P C11P N4P -175.5(11)
C9P C10P C11P C12P 179.9(12)
C29P C10P C11P C12P 4(2)
N4P C11P C12P C13P 2(2)
C10P C11P C12P C13P -177.0(12)
C16P N3P C13P C12P 179.2(12)
Ni1P N3P C13P C12P -1.4(19)
C16P N3P C13P C14P 0.2(14)
Ni1P N3P C13P C14P 179.6(9)
C11P C12P C13P N3P 0(2)
C11P C12P C13P C14P 178.5(12)
N3P C13P C14P C15P -0.6(15)
C12P C13P C14P C15P -179.6(12)
N3P C13P C14P C27P 178.5(12)
C12P C13P C14P C27P 0(2)
C13P C14P C15P C16P 0.7(14)
C27P C14P C15P C16P -178.3(13)
C13P C14P C15P C25P 176.9(13)
C27P C14P C15P C25P -2(2)
C13P N3P C16P C17P -177.0(12)
Ni1P N3P C16P C17P 3.6(19)
C13P N3P C16P C15P 0.3(14)
Ni1P N3P C16P C15P -179.1(9)
C14P C15P C16P N3P -0.7(15)
C25P C15P C16P N3P -177.1(12)
C14P C15P C16P C17P 176.6(12)
C25P C15P C16P C17P 0(2)
N3P C16P C17P C18P 1(2)
C15P C16P C17P C18P -176.4(12)
C16P C17P C18P N2P -5(2)
C16P C17P C18P C19P 175.4(12)
C1P N2P C18P C17P -177.2(13)
Ni1P N2P C18P C17P 5.4(19)
C1P N2P C18P C19P 2.3(13)
Ni1P N2P C18P C19P -175.1(9)
C17P C18P C19P C20P 178.1(12)
N2P C18P C19P C20P -1.4(15)
C17P C18P C19P C23P -7(2)
N2P C18P C19P C23P 173.4(11)
C18P C19P C20P C1P -0.2(14)
C23P C19P C20P C1P -174.5(13)
C18P C19P C20P C21P 177.0(12)
C23P C19P C20P C21P 3(2)
C2P C1P C20P C19P 179.5(13)
N2P C1P C20P C19P 1.7(15)
C2P C1P C20P C21P 2(2)
N2P C1P C20P C21P -175.6(11)
C19P C20P C21P C22P -104.3(16)
C1P C20P C21P C22P 72.5(15)
C20P C19P C23P C24P 97.4(17)
C18P C19P C23P C24P -76.0(15)
C14P C15P C25P C26P -97.1(17)
C16P C15P C25P C26P 78.4(16)
C15P C14P C27P C28P 104.1(17)
C13P C14P C27P C28P -74.8(16)
C9P C10P C29P C30P -95.1(16)
C11P C10P C29P C30P 80.1(17)
C10P C9P C31P C32P 97.5(15)
C8P C9P C31P C32P -77.9(15)
C4P C5P C33P C34P -100.5(16)
C6P C5P C33P C34P 75.6(15)
C5P C4P C35P C36P 100.9(16)
C3P C4P C35P C36P -74.4(16)
C6S C1S C2S C3S 0.0
C1S C2S C3S C4S 0.0
C2S C3S C4S C5S 0.0
C3S C4S C5S C6S 0.0
C4S C5S C6S C1S 0.0
C2S C1S C6S C5S 0.0
C12S C7S C8S C9S 0.0
C13S C7S C8S C9S -178.7(13)
C7S C8S C9S C10S 0.0
C8S C9S C10S C11S 0.0
C9S C10S C11S C12S 0.0
C10S C11S C12S C7S 0.0
C8S C7S C12S C11S 0.0
C13S C7S C12S C11S 178.7(12)
C19S C14S C15S C16S 0.0
C20S C14S C15S C16S 176(4)
C14S C15S C16S C17S 0.0
C15S C16S C17S C18S 0.0
C16S C17S C18S C19S 0.0
C17S C18S C19S C14S 0.0
C15S C14S C19S C18S 0.0
C20S C14S C19S C18S -176(3)
